data_7029956
loop_
_publ_author_name
'Hoeke, Veronika'
'Heidemeier, Maik'
'Krickemeyer, Erich'
'Stammler, Anja'
'B\"ogge, Hartmut'
'Schnack, J\"urgen'
'Glaser, Thorsten'

_publ_section_title
;
 Structural influences on the exchange coupling and zero-field splitting
 in the single-molecule magnet [Mn(III)6Mn(III)]3+.
;
_journal_issue 41
_journal_name_full 'Dalton transactions (Cambridge, England : 2003)'
_journal_page_first 12942
_journal_page_last 12959
_journal_paper_doi 10.1039/c2dt31590d
_journal_volume 41
_journal_year 2012
_chemical_formula_sum 'C450 H576 B6 Mn14 N36 O42'
_chemical_formula_weight 7995.49
_chemical_name_systematic
;
?
;
_space_group_IT_number 2
_symmetry_cell_setting triclinic
_symmetry_space_group_name_Hall '-P 1'
_symmetry_space_group_name_H-M 'P -1'
_atom_sites_solution_hydrogens mixed
_atom_sites_solution_primary direct
_atom_sites_solution_secondary difmap
_audit_creation_method SHELXL-97
_cell_angle_alpha 96.3170(10)
_cell_angle_beta 92.5350(10)
_cell_angle_gamma 105.7840(10)
_cell_formula_units_Z 1
_cell_length_a 18.9427(7)
_cell_length_b 20.2052(7)
_cell_length_c 29.9825(10)
_cell_measurement_reflns_used 8071
_cell_measurement_temperature 183(2)
_cell_measurement_theta_max 26.93
_cell_measurement_theta_min 2.26
_cell_volume 10942.7(7)
_computing_cell_refinement 'SAINT (Bruker AXS, 2001)'
_computing_data_collection 'SMART (Bruker AXS, 2001)'
_computing_data_reduction 'SAINT (Bruker AXS, 2001)'
_computing_molecular_graphics 'DIAMOND 2.1 (Crystal Impact, 2001)'
_computing_publication_material 'SHELXL-97 (Sheldrick, 1997)'
_computing_structure_refinement 'SHELXL-97 (Sheldrick, 1997)'
_computing_structure_solution 'SHELXS-97 (Sheldrick, 1997)'
_diffrn_ambient_temperature 183(2)
_diffrn_measured_fraction_theta_full 0.980
_diffrn_measured_fraction_theta_max 0.980
_diffrn_measurement_device_type 'Bruker AXS SMART 1K'
_diffrn_measurement_method omega-scan
_diffrn_radiation_monochromator graphite
_diffrn_radiation_source 'fine-focus sealed tube'
_diffrn_radiation_type MoK\a
_diffrn_radiation_wavelength 0.71073
_diffrn_reflns_av_R_equivalents 0.0253
_diffrn_reflns_av_sigmaI/netI 0.0369
_diffrn_reflns_limit_h_max 24
_diffrn_reflns_limit_h_min -24
_diffrn_reflns_limit_k_max 25
_diffrn_reflns_limit_k_min -25
_diffrn_reflns_limit_l_max 38
_diffrn_reflns_limit_l_min -38
_diffrn_reflns_number 113367
_diffrn_reflns_theta_full 27.04
_diffrn_reflns_theta_max 27.04
_diffrn_reflns_theta_min 1.50
_diffrn_standards_decay_% 0
_diffrn_standards_interval_count 0
_diffrn_standards_interval_time 0
_diffrn_standards_number 0
_exptl_absorpt_coefficient_mu 0.456
_exptl_absorpt_correction_T_max 0.9143
_exptl_absorpt_correction_T_min 0.8386
_exptl_absorpt_correction_type multi-scan
_exptl_absorpt_process_details 'SADABS 2.10 (Bruker AXS, 2003)'
_exptl_crystal_colour brown
_exptl_crystal_density_diffrn 1.213
_exptl_crystal_density_method 'not measured'
_exptl_crystal_description plates
_exptl_crystal_F_000 4244
_exptl_crystal_size_max 0.40
_exptl_crystal_size_mid 0.30
_exptl_crystal_size_min 0.20
_refine_diff_density_max 1.102
_refine_diff_density_min -0.748
_refine_diff_density_rms 0.058
_refine_ls_extinction_method none
_refine_ls_goodness_of_fit_ref 1.035
_refine_ls_hydrogen_treatment mixed
_refine_ls_matrix_type full
_refine_ls_number_parameters 2537
_refine_ls_number_reflns 47034
_refine_ls_number_restraints 12
_refine_ls_restrained_S_all 1.040
_refine_ls_R_factor_all 0.0682
_refine_ls_R_factor_gt 0.0431
_refine_ls_shift/su_max 0.004
_refine_ls_shift/su_mean 0.000
_refine_ls_structure_factor_coef Fsqd
_refine_ls_weighting_details 'calc w=1/[\s^2^(Fo^2^)+(0.0590P)^2^+7.3055P] where P=(Fo^2^+2Fc^2^)/3'
_refine_ls_weighting_scheme calc
_refine_ls_wR_factor_gt 0.1078
_refine_ls_wR_factor_ref 0.1248
_reflns_number_gt 34891
_reflns_number_total 47034
_reflns_threshold_expression >2sigma(I)
_cod_data_source_file c2dt31590d.txt
_cod_data_source_block gl1535
_cod_original_sg_symbol_H-M P-1
_cod_database_code 7029956

loop_
_symmetry_equiv_pos_as_xyz
'x, y, z'
'-x, -y, -z'

loop_
_atom_site_label
_atom_site_type_symbol
_atom_site_fract_x
_atom_site_fract_y
_atom_site_fract_z
_atom_site_U_iso_or_equiv
_atom_site_adp_type
_atom_site_occupancy
_atom_site_symmetry_multiplicity
_atom_site_calc_flag
_atom_site_refinement_flags
_atom_site_disorder_assembly
_atom_site_disorder_group
Mn1 Mn 0.359157(19) 0.521447(16) 0.352156(11) 0.02391(7) Uani 1 1 d . . .
Mn2 Mn 0.350606(18) 0.666396(16) 0.560784(11) 0.02307(7) Uani 1 1 d . . .
Mn3 Mn 0.239223(19) 0.321248(16) 0.510870(11) 0.02451(8) Uani 1 1 d . . .
Mn4 Mn 0.5000 0.5000 0.5000 0.01943(9) Uani 1 2 d S . .
O11 O 0.27621(9) 0.47052(8) 0.37820(5) 0.0274(3) Uani 1 1 d . . .
O12 O 0.37858(9) 0.44287(8) 0.32243(5) 0.0287(3) Uani 1 1 d . . .
O21 O 0.30213(9) 0.64123(7) 0.50260(5) 0.0265(3) Uani 1 1 d . . .
O22 O 0.41212(9) 0.74788(8) 0.54521(5) 0.0313(4) Uani 1 1 d . . .
O31 O 0.21073(9) 0.40456(8) 0.51947(5) 0.0273(3) Uani 1 1 d . . .
O32 O 0.26373(10) 0.32092(8) 0.57201(5) 0.0319(4) Uani 1 1 d . . .
O403 O 0.11961(10) 0.26145(10) 0.52148(7) 0.0415(4) Uani 1 1 d D . .
H40O H 0.1009(18) 0.2183(10) 0.5153(12) 0.066(11) Uiso 1 1 d D . .
N11 N 0.33093(10) 0.60576(9) 0.37256(6) 0.0255(4) Uani 1 1 d . . .
N12 N 0.41711(11) 0.58139(9) 0.31087(6) 0.0276(4) Uani 1 1 d . . .
N21 N 0.26840(10) 0.59804(9) 0.58209(6) 0.0265(4) Uani 1 1 d . . .
N22 N 0.36813(10) 0.70344(9) 0.62553(6) 0.0252(4) Uani 1 1 d . . .
N31 N 0.20958(10) 0.31259(9) 0.44617(6) 0.0264(4) Uani 1 1 d . . .
N32 N 0.24910(10) 0.22652(9) 0.49430(6) 0.0257(4) Uani 1 1 d . . .
N41 N 0.43603(11) 0.53070(10) 0.40861(7) 0.0303(4) Uani 1 1 d . . .
N42 N 0.42295(11) 0.60219(10) 0.55078(7) 0.0301(4) Uani 1 1 d . . .
N43 N 0.35460(11) 0.37921(10) 0.50107(7) 0.0326(4) Uani 1 1 d . . .
C1 C 0.26195(12) 0.48882(11) 0.41940(7) 0.0239(4) Uani 1 1 d . . .
C2 C 0.27875(12) 0.55954(11) 0.43791(7) 0.0243(4) Uani 1 1 d . . .
C3 C 0.27526(12) 0.57595(11) 0.48503(7) 0.0234(4) Uani 1 1 d . . .
C4 C 0.24550(12) 0.52330(11) 0.51197(7) 0.0242(4) Uani 1 1 d . . .
C5 C 0.22782(11) 0.45230(11) 0.49236(7) 0.0237(4) Uani 1 1 d . . .
C6 C 0.23125(12) 0.43510(11) 0.44583(7) 0.0241(4) Uani 1 1 d . . .
C11 C 0.29819(12) 0.61457(11) 0.40918(7) 0.0247(5) Uani 1 1 d . . .
C12 C 0.27405(14) 0.67976(12) 0.41999(8) 0.0313(5) Uani 1 1 d . . .
H12A H 0.2483 0.6886 0.3932 0.047 Uiso 1 1 calc R . .
H12B H 0.3173 0.7191 0.4295 0.047 Uiso 1 1 calc R . .
H12C H 0.2409 0.6737 0.4443 0.047 Uiso 1 1 calc R . .
C13 C 0.34658(14) 0.65697(12) 0.34012(8) 0.0302(5) Uani 1 1 d . . .
H13A H 0.3495 0.7037 0.3554 0.036 Uiso 1 1 calc R . .
H13B H 0.3067 0.6447 0.3156 0.036 Uiso 1 1 calc R . .
C14 C 0.41955(14) 0.65667(11) 0.32083(8) 0.0303(5) Uani 1 1 d . . .
C15 C 0.48389(15) 0.69083(13) 0.35595(9) 0.0388(6) Uani 1 1 d . . .
H15A H 0.4774 0.6665 0.3827 0.058 Uiso 1 1 calc R . .
H15B H 0.4854 0.7395 0.3644 0.058 Uiso 1 1 calc R . .
H15C H 0.5301 0.6884 0.3433 0.058 Uiso 1 1 calc R . .
C16 C 0.42715(17) 0.69438(13) 0.27909(9) 0.0421(6) Uani 1 1 d . . .
H16A H 0.3900 0.6677 0.2553 0.063 Uiso 1 1 calc R . .
H16B H 0.4764 0.6992 0.2686 0.063 Uiso 1 1 calc R . .
H16C H 0.4200 0.7404 0.2866 0.063 Uiso 1 1 calc R . .
C17 C 0.45301(14) 0.56041(12) 0.27928(8) 0.0300(5) Uani 1 1 d . . .
H17A H 0.4786 0.5945 0.2618 0.036 Uiso 1 1 calc R . .
C21 C 0.22968(12) 0.54074(11) 0.55815(8) 0.0263(5) Uani 1 1 d . . .
C22 C 0.16306(14) 0.49612(13) 0.57692(9) 0.0351(6) Uani 1 1 d . . .
H22A H 0.1335 0.5254 0.5898 0.053 Uiso 1 1 calc R . .
H22B H 0.1790 0.4720 0.6004 0.053 Uiso 1 1 calc R . .
H22C H 0.1334 0.4620 0.5527 0.053 Uiso 1 1 calc R . .
C23 C 0.24948(13) 0.62245(13) 0.62705(8) 0.0316(5) Uani 1 1 d . . .
H23A H 0.2205 0.5827 0.6411 0.038 Uiso 1 1 calc R . .
H23B H 0.2196 0.6553 0.6244 0.038 Uiso 1 1 calc R . .
C24 C 0.32094(13) 0.65826(11) 0.65582(8) 0.0289(5) Uani 1 1 d . . .
C25 C 0.35956(15) 0.60460(13) 0.66777(9) 0.0372(6) Uani 1 1 d . . .
H25A H 0.4057 0.6280 0.6860 0.056 Uiso 1 1 calc R . .
H25B H 0.3702 0.5797 0.6401 0.056 Uiso 1 1 calc R . .
H25C H 0.3276 0.5716 0.6849 0.056 Uiso 1 1 calc R . .
C26 C 0.30387(16) 0.69886(13) 0.69796(9) 0.0410(6) Uani 1 1 d . . .
H26D H 0.3490 0.7185 0.7178 0.061 Uiso 1 1 calc R . .
H26E H 0.2671 0.6678 0.7138 0.061 Uiso 1 1 calc R . .
H26F H 0.2846 0.7364 0.6894 0.061 Uiso 1 1 calc R . .
C27 C 0.41513(13) 0.76128(11) 0.64162(8) 0.0272(5) Uani 1 1 d . . .
H27A H 0.4182 0.7733 0.6733 0.033 Uiso 1 1 calc R . .
C31 C 0.20544(12) 0.36353(11) 0.42404(7) 0.0246(4) Uani 1 1 d . . .
C32 C 0.16792(13) 0.34891(12) 0.37719(8) 0.0309(5) Uani 1 1 d . . .
H32A H 0.1215 0.3124 0.3764 0.046 Uiso 1 1 calc R . .
H32B H 0.1999 0.3337 0.3560 0.046 Uiso 1 1 calc R . .
H32C H 0.1580 0.3912 0.3687 0.046 Uiso 1 1 calc R . .
C33 C 0.18410(14) 0.23907(11) 0.42613(8) 0.0298(5) Uani 1 1 d . . .
H33A H 0.1841 0.2356 0.3929 0.036 Uiso 1 1 calc R . .
H33B H 0.1334 0.2179 0.4340 0.036 Uiso 1 1 calc R . .
C34 C 0.23701(13) 0.20117(11) 0.44492(7) 0.0283(5) Uani 1 1 d . . .
C35 C 0.31109(15) 0.22246(14) 0.42475(8) 0.0372(6) Uani 1 1 d . . .
H35A H 0.3448 0.1995 0.4381 0.056 Uiso 1 1 calc R . .
H35B H 0.3318 0.2729 0.4310 0.056 Uiso 1 1 calc R . .
H35C H 0.3043 0.2087 0.3921 0.056 Uiso 1 1 calc R . .
C36 C 0.20220(16) 0.12303(12) 0.43466(8) 0.0362(6) Uani 1 1 d . . .
H36A H 0.2374 0.0987 0.4442 0.054 Uiso 1 1 calc R . .
H36B H 0.1890 0.1106 0.4022 0.054 Uiso 1 1 calc R . .
H36C H 0.1578 0.1097 0.4510 0.054 Uiso 1 1 calc R . .
C37 C 0.26312(14) 0.18836(12) 0.52302(8) 0.0318(5) Uani 1 1 d . . .
H37A H 0.2644 0.1431 0.5113 0.038 Uiso 1 1 calc R . .
C41 C 0.53881(12) 0.47953(11) 0.55802(7) 0.0247(5) Uani 1 1 d . . .
C42 C 0.45205(12) 0.56478(11) 0.53287(7) 0.0238(4) Uani 1 1 d . . .
C43 C 0.40844(12) 0.42254(11) 0.50061(7) 0.0252(5) Uani 1 1 d . . .
C101 C 0.42194(13) 0.43527(12) 0.29018(7) 0.0270(5) Uani 1 1 d . . .
C102 C 0.45862(13) 0.49132(12) 0.26755(8) 0.0300(5) Uani 1 1 d . . .
C103 C 0.50325(15) 0.48099(13) 0.23251(8) 0.0349(6) Uani 1 1 d . . .
H10B H 0.5273 0.5194 0.2179 0.042 Uiso 1 1 calc R . .
C104 C 0.51287(15) 0.41718(13) 0.21896(8) 0.0349(5) Uani 1 1 d . . .
C105 C 0.47568(14) 0.36231(13) 0.24225(8) 0.0330(5) Uani 1 1 d . . .
H10A H 0.4813 0.3176 0.2331 0.040 Uiso 1 1 calc R . .
C106 C 0.43206(13) 0.36852(12) 0.27712(8) 0.0287(5) Uani 1 1 d . . .
C110 C 0.39806(14) 0.30740(12) 0.30306(8) 0.0320(5) Uani 1 1 d . . .
C111 C 0.43148(15) 0.32514(14) 0.35209(8) 0.0376(6) Uani 1 1 d . . .
H11A H 0.4146 0.3629 0.3672 0.056 Uiso 1 1 calc R . .
H11B H 0.4853 0.3396 0.3525 0.056 Uiso 1 1 calc R . .
H11C H 0.4159 0.2842 0.3678 0.056 Uiso 1 1 calc R . .
C112 C 0.31436(15) 0.29230(13) 0.30179(10) 0.0395(6) Uani 1 1 d . . .
H11D H 0.3015 0.3334 0.3155 0.059 Uiso 1 1 calc R . .
H11E H 0.2943 0.2533 0.3186 0.059 Uiso 1 1 calc R . .
H11F H 0.2935 0.2805 0.2705 0.059 Uiso 1 1 calc R . .
C113 C 0.41530(17) 0.24062(13) 0.28290(10) 0.0440(7) Uani 1 1 d . . .
H11G H 0.3948 0.2032 0.3009 0.066 Uiso 1 1 calc R . .
H11H H 0.4687 0.2487 0.2831 0.066 Uiso 1 1 calc R . .
H11I H 0.3933 0.2274 0.2519 0.066 Uiso 1 1 calc R . .
C120 C 0.55891(17) 0.40298(15) 0.18011(9) 0.0430(6) Uani 1 1 d . . .
C121 C 0.6081(2) 0.3588(2) 0.19248(12) 0.0666(10) Uani 1 1 d . . .
H12D H 0.6401 0.3819 0.2195 0.100 Uiso 1 1 calc R . .
H12E H 0.6383 0.3525 0.1675 0.100 Uiso 1 1 calc R . .
H12F H 0.5776 0.3135 0.1984 0.100 Uiso 1 1 calc R . .
C123 C 0.6073(3) 0.4700(2) 0.16694(14) 0.0896(15) Uani 1 1 d . . .
H12I H 0.6415 0.4950 0.1926 0.134 Uiso 1 1 calc R . .
H12J H 0.5765 0.4989 0.1579 0.134 Uiso 1 1 calc R . .
H12K H 0.6353 0.4594 0.1417 0.134 Uiso 1 1 calc R . .
C122 C 0.5064(2) 0.3639(3) 0.13959(11) 0.0823(13) Uani 1 1 d . . .
H12L H 0.5349 0.3564 0.1140 0.124 Uiso 1 1 calc R . .
H12M H 0.4732 0.3912 0.1317 0.124 Uiso 1 1 calc R . .
H12N H 0.4775 0.3190 0.1472 0.124 Uiso 1 1 calc R . .
C201 C 0.45916(13) 0.80150(11) 0.56957(8) 0.0286(5) Uani 1 1 d . . .
C202 C 0.46327(13) 0.80950(11) 0.61711(8) 0.0274(5) Uani 1 1 d . . .
C203 C 0.51140(13) 0.86900(12) 0.64213(8) 0.0301(5) Uani 1 1 d . . .
H20A H 0.5129 0.8737 0.6741 0.036 Uiso 1 1 calc R . .
C204 C 0.55623(14) 0.92030(12) 0.62160(8) 0.0329(5) Uani 1 1 d . . .
C205 C 0.55191(15) 0.91051(13) 0.57440(9) 0.0384(6) Uani 1 1 d . . .
H20B H 0.5830 0.9454 0.5598 0.046 Uiso 1 1 calc R . .
C206 C 0.50577(15) 0.85389(13) 0.54757(8) 0.0360(6) Uani 1 1 d . . .
C210 C 0.5029(2) 0.84725(16) 0.49604(9) 0.0603(10) Uani 1 1 d . . .
C211 C 0.5602(3) 0.9084(2) 0.47969(11) 0.0936(17) Uani 1 1 d . . .
H21G H 0.6095 0.9100 0.4919 0.140 Uiso 1 1 calc R . .
H21H H 0.5492 0.9520 0.4900 0.140 Uiso 1 1 calc R . .
H21I H 0.5581 0.9019 0.4467 0.140 Uiso 1 1 calc R . .
C212 C 0.4267(2) 0.8485(2) 0.47779(12) 0.0836(14) Uani 1 1 d . . .
H21A H 0.3893 0.8095 0.4870 0.125 Uiso 1 1 calc R . .
H21B H 0.4246 0.8446 0.4449 0.125 Uiso 1 1 calc R . .
H21C H 0.4174 0.8922 0.4898 0.125 Uiso 1 1 calc R . .
C213 C 0.5203(2) 0.77995(19) 0.47711(11) 0.0793(13) Uani 1 1 d . . .
H21D H 0.4803 0.7399 0.4825 0.119 Uiso 1 1 calc R . .
H21E H 0.5665 0.7777 0.4921 0.119 Uiso 1 1 calc R . .
H21F H 0.5252 0.7794 0.4447 0.119 Uiso 1 1 calc R . .
C220 C 0.60801(16) 0.98695(13) 0.64745(9) 0.0422(6) Uani 1 1 d . . .
C221 C 0.6874(2) 0.9909(2) 0.63768(15) 0.0854(13) Uani 1 1 d . . .
H22G H 0.6994 0.9494 0.6459 0.128 Uiso 1 1 calc R . .
H22H H 0.7206 1.0322 0.6553 0.128 Uiso 1 1 calc R . .
H22I H 0.6930 0.9936 0.6055 0.128 Uiso 1 1 calc R . .
C222 C 0.5869(3) 1.04985(15) 0.63271(12) 0.0751(12) Uani 1 1 d . . .
H22J H 0.6183 1.0924 0.6501 0.113 Uiso 1 1 calc R . .
H22K H 0.5353 1.0458 0.6381 0.113 Uiso 1 1 calc R . .
H22L H 0.5935 1.0516 0.6006 0.113 Uiso 1 1 calc R . .
C223 C 0.6031(2) 0.98882(16) 0.69798(10) 0.0613(9) Uani 1 1 d . . .
H22D H 0.6126 0.9471 0.7077 0.092 Uiso 1 1 calc R . .
H22E H 0.5538 0.9906 0.7055 0.092 Uiso 1 1 calc R . .
H22F H 0.6397 1.0300 0.7134 0.092 Uiso 1 1 calc R . .
C301 C 0.27848(13) 0.27239(12) 0.59346(8) 0.0293(5) Uani 1 1 d . . .
C302 C 0.27720(14) 0.20644(12) 0.57096(8) 0.0322(5) Uani 1 1 d . . .
C303 C 0.29092(17) 0.15503(13) 0.59529(8) 0.0408(6) Uani 1 1 d . . .
H30B H 0.2896 0.1112 0.5796 0.049 Uiso 1 1 calc R . .
C304 C 0.30611(17) 0.16642(13) 0.64108(9) 0.0421(7) Uani 1 1 d . A .
C305 C 0.30853(16) 0.23229(13) 0.66250(8) 0.0396(6) Uani 1 1 d . . .
H30A H 0.3196 0.2410 0.6942 0.048 Uiso 1 1 calc R . .
C306 C 0.29590(15) 0.28551(13) 0.64088(8) 0.0351(5) Uani 1 1 d . . .
C310 C 0.30133(18) 0.35706(15) 0.66660(9) 0.0469(7) Uani 1 1 d . . .
C311 C 0.3599(2) 0.41311(14) 0.64773(11) 0.0594(9) Uani 1 1 d . . .
H31A H 0.4067 0.4011 0.6484 0.089 Uiso 1 1 calc R . .
H31B H 0.3663 0.4579 0.6661 0.089 Uiso 1 1 calc R . .
H31C H 0.3442 0.4162 0.6166 0.089 Uiso 1 1 calc R . .
C312 C 0.2269(2) 0.3729(2) 0.66237(12) 0.0686(10) Uani 1 1 d . . .
H31D H 0.2304 0.4178 0.6798 0.103 Uiso 1 1 calc R . .
H31E H 0.1893 0.3366 0.6740 0.103 Uiso 1 1 calc R . .
H31F H 0.2133 0.3745 0.6307 0.103 Uiso 1 1 calc R . .
C313 C 0.3231(2) 0.36023(18) 0.71700(11) 0.0697(11) Uani 1 1 d . . .
H31G H 0.3703 0.3494 0.7206 0.105 Uiso 1 1 calc R . .
H31H H 0.2852 0.3264 0.7303 0.105 Uiso 1 1 calc R . .
H31I H 0.3278 0.4069 0.7322 0.105 Uiso 1 1 calc R . .
C320 C 0.3204(2) 0.10999(15) 0.66762(10) 0.0573(9) Uani 1 1 d . . .
C321 C 0.2838(7) 0.1051(8) 0.7090(5) 0.093(6) Uani 0.480(12) 1 d P A 1
H32D H 0.2876 0.1518 0.7238 0.140 Uiso 0.480(12) 1 calc PR A 1
H32E H 0.3072 0.0807 0.7290 0.140 Uiso 0.480(12) 1 calc PR A 1
H32F H 0.2318 0.0794 0.7022 0.140 Uiso 0.480(12) 1 calc PR A 1
C322 C 0.4091(5) 0.1387(5) 0.6877(4) 0.067(3) Uani 0.480(12) 1 d P A 1
H32G H 0.4407 0.1409 0.6626 0.100 Uiso 0.480(12) 1 calc PR A 1
H32H H 0.4200 0.1068 0.7077 0.100 Uiso 0.480(12) 1 calc PR A 1
H32I H 0.4184 0.1850 0.7046 0.100 Uiso 0.480(12) 1 calc PR A 1
C323 C 0.3211(10) 0.0443(4) 0.6390(3) 0.114(8) Uani 0.480(12) 1 d P A 1
H32J H 0.3438 0.0556 0.6111 0.171 Uiso 0.480(12) 1 calc PR A 1
H32K H 0.2705 0.0150 0.6318 0.171 Uiso 0.480(12) 1 calc PR A 1
H32L H 0.3493 0.0194 0.6554 0.171 Uiso 0.480(12) 1 calc PR A 1
C31B C 0.3023(12) 0.1217(7) 0.7155(4) 0.162(10) Uani 0.520(12) 1 d P A 2
H31J H 0.2544 0.1315 0.7162 0.243 Uiso 0.520(12) 1 calc PR A 2
H31K H 0.3403 0.1611 0.7317 0.243 Uiso 0.520(12) 1 calc PR A 2
H31L H 0.3003 0.0800 0.7299 0.243 Uiso 0.520(12) 1 calc PR A 2
C32B C 0.3838(5) 0.0940(7) 0.6572(5) 0.108(6) Uani 0.520(12) 1 d P A 2
H32M H 0.3815 0.0792 0.6248 0.162 Uiso 0.520(12) 1 calc PR A 2
H32N H 0.3895 0.0563 0.6737 0.162 Uiso 0.520(12) 1 calc PR A 2
H32O H 0.4259 0.1349 0.6656 0.162 Uiso 0.520(12) 1 calc PR A 2
C33B C 0.2518(5) 0.0404(3) 0.6517(3) 0.061(2) Uani 0.520(12) 1 d P A 2
H33C H 0.2052 0.0506 0.6576 0.091 Uiso 0.520(12) 1 calc PR A 2
H33D H 0.2571 0.0028 0.6685 0.091 Uiso 0.520(12) 1 calc PR A 2
H33E H 0.2523 0.0261 0.6194 0.091 Uiso 0.520(12) 1 calc PR A 2
C403 C 0.08147(18) 0.28708(16) 0.55559(12) 0.0560(8) Uani 1 1 d . . .
H40H H 0.0286 0.2726 0.5465 0.084 Uiso 1 1 calc R . .
H40I H 0.0990 0.3378 0.5605 0.084 Uiso 1 1 calc R . .
H40J H 0.0902 0.2686 0.5836 0.084 Uiso 1 1 calc R . .
Mn5 Mn -0.201864(18) 0.777310(17) 0.915998(11) 0.02352(7) Uani 1 1 d . . .
Mn6 Mn 0.074442(18) 0.796218(17) 1.067875(11) 0.02443(8) Uani 1 1 d . . .
Mn7 Mn 0.145809(18) 0.913834(17) 0.869411(11) 0.02356(7) Uani 1 1 d . . .
Mn8 Mn 0.0000 1.0000 1.0000 0.01966(9) Uani 1 2 d S . .
O51 O -0.11940(8) 0.76270(8) 0.88762(5) 0.0262(3) Uani 1 1 d . . .
O52 O -0.22457(9) 0.83054(8) 0.87329(5) 0.0292(3) Uani 1 1 d . . .
O61 O 0.00698(8) 0.74025(8) 1.02106(5) 0.0266(3) Uani 1 1 d . . .
O62 O 0.00449(9) 0.79515(9) 1.10961(5) 0.0315(4) Uani 1 1 d . . .
O71 O 0.13850(8) 0.84026(8) 0.90417(5) 0.0278(3) Uani 1 1 d . . .
O72 O 0.23675(9) 0.96556(8) 0.89776(5) 0.0297(4) Uani 1 1 d . . .
O805 O -0.26763(12) 0.67463(10) 0.86800(7) 0.0482(5) Uani 1 1 d D . .
H80O H -0.2431(16) 0.6468(14) 0.8667(11) 0.053(10) Uiso 1 1 d D . .
O806 O 0.08659(13) 0.68732(11) 1.08634(8) 0.0557(6) Uani 1 1 d D . .
H81O H 0.083(3) 0.6537(18) 1.0633(11) 0.110(17) Uiso 1 1 d D . .
O807 O 0.20681(11) 0.84523(11) 0.81757(7) 0.0463(5) Uani 1 1 d D . .
H82O H 0.188(2) 0.8057(12) 0.8070(14) 0.100(16) Uiso 1 1 d D . .
N51 N -0.18912(10) 0.71348(9) 0.95865(6) 0.0242(4) Uani 1 1 d . . .
N52 N -0.30002(10) 0.76416(9) 0.94062(6) 0.0257(4) Uani 1 1 d . . .
N61 N 0.15415(10) 0.79405(10) 1.02856(6) 0.0268(4) Uani 1 1 d . . .
N62 N 0.15666(10) 0.83168(10) 1.11566(6) 0.0272(4) Uani 1 1 d . . .
N71 N 0.05821(10) 0.85749(9) 0.83156(6) 0.0248(4) Uani 1 1 d . . .
N72 N 0.15672(10) 0.97220(9) 0.81968(6) 0.0247(4) Uani 1 1 d . . .
N85 N -0.13348(11) 0.87177(10) 0.96023(7) 0.0299(4) Uani 1 1 d . . .
N86 N 0.06359(11) 0.89447(10) 1.04730(7) 0.0305(4) Uani 1 1 d . . .
N87 N 0.08238(11) 0.96496(10) 0.91519(7) 0.0300(4) Uani 1 1 d . . .
C45 C -0.05838(12) 0.76364(10) 0.91021(7) 0.0231(4) Uani 1 1 d . . .
C46 C -0.05881(12) 0.73956(11) 0.95286(7) 0.0230(4) Uani 1 1 d . . .
C47 C 0.00962(12) 0.75311(10) 0.97921(7) 0.0236(4) Uani 1 1 d . . .
C48 C 0.07722(12) 0.78173(11) 0.96069(7) 0.0241(4) Uani 1 1 d . . .
C49 C 0.07571(12) 0.80516(11) 0.91782(7) 0.0237(4) Uani 1 1 d . . .
C50 C 0.00891(12) 0.79220(11) 0.89109(7) 0.0235(4) Uani 1 1 d . . .
C51 C -0.12721(12) 0.70140(11) 0.96983(7) 0.0239(4) Uani 1 1 d . . .
C52 C -0.12674(13) 0.64271(12) 0.99688(8) 0.0301(5) Uani 1 1 d . . .
H52A H -0.1635 0.6004 0.9830 0.045 Uiso 1 1 calc R . .
H52B H -0.1386 0.6547 1.0277 0.045 Uiso 1 1 calc R . .
H52C H -0.0779 0.6349 0.9976 0.045 Uiso 1 1 calc R . .
C53 C -0.26086(12) 0.67271(12) 0.97159(8) 0.0292(5) Uani 1 1 d . . .
H53A H -0.2538 0.6531 0.9998 0.035 Uiso 1 1 calc R . .
H53B H -0.2835 0.6338 0.9477 0.035 Uiso 1 1 calc R . .
C54 C -0.31150(12) 0.72012(12) 0.97850(8) 0.0286(5) Uani 1 1 d . . .
C55 C -0.28689(15) 0.76908(14) 1.02235(8) 0.0367(6) Uani 1 1 d . . .
H55A H -0.2359 0.7968 1.0213 0.055 Uiso 1 1 calc R . .
H55B H -0.2902 0.7419 1.0477 0.055 Uiso 1 1 calc R . .
H55C H -0.3188 0.7999 1.0262 0.055 Uiso 1 1 calc R . .
C56 C -0.39054(13) 0.67515(14) 0.97859(9) 0.0391(6) Uani 1 1 d . . .
H56A H -0.4065 0.6483 0.9489 0.059 Uiso 1 1 calc R . .
H56B H -0.4228 0.7048 0.9857 0.059 Uiso 1 1 calc R . .
H56C H -0.3931 0.6434 1.0013 0.059 Uiso 1 1 calc R . .
C57 C -0.35160(13) 0.78681(12) 0.92445(8) 0.0278(5) Uani 1 1 d . . .
H57A H -0.3977 0.7731 0.9370 0.033 Uiso 1 1 calc R . .
C61 C 0.14769(12) 0.78696(11) 0.98478(8) 0.0252(5) Uani 1 1 d . . .
C62 C 0.21227(13) 0.77956(13) 0.95892(8) 0.0330(5) Uani 1 1 d . . .
H62A H 0.2360 0.7486 0.9728 0.050 Uiso 1 1 calc R . .
H62B H 0.2478 0.8252 0.9595 0.050 Uiso 1 1 calc R . .
H62C H 0.1950 0.7601 0.9277 0.050 Uiso 1 1 calc R . .
C63 C 0.22217(13) 0.79491(14) 1.05469(8) 0.0345(5) Uani 1 1 d . . .
H63A H 0.2649 0.8098 1.0367 0.041 Uiso 1 1 calc R . .
H63B H 0.2194 0.7478 1.0621 0.041 Uiso 1 1 calc R . .
C64 C 0.23154(13) 0.84519(13) 1.09798(8) 0.0320(5) Uani 1 1 d . . .
C65 C 0.28971(15) 0.83200(17) 1.12982(9) 0.0445(7) Uani 1 1 d . . .
H65A H 0.2720 0.7853 1.1385 0.067 Uiso 1 1 calc R . .
H65B H 0.2994 0.8663 1.1567 0.067 Uiso 1 1 calc R . .
H65C H 0.3352 0.8359 1.1147 0.067 Uiso 1 1 calc R . .
C66 C 0.25382(14) 0.91991(14) 1.08736(9) 0.0408(6) Uani 1 1 d . . .
H66A H 0.2599 0.9517 1.1153 0.061 Uiso 1 1 calc R . .
H66B H 0.2155 0.9272 1.0670 0.061 Uiso 1 1 calc R . .
H66C H 0.3004 0.9289 1.0730 0.061 Uiso 1 1 calc R . .
C67 C 0.14795(13) 0.83883(12) 1.15816(8) 0.0300(5) Uani 1 1 d . . .
H67A H 0.1914 0.8505 1.1779 0.036 Uiso 1 1 calc R . .
C71 C 0.00762(12) 0.80713(11) 0.84442(7) 0.0247(4) Uani 1 1 d . . .
C72 C -0.04918(14) 0.75929(13) 0.80985(8) 0.0341(6) Uani 1 1 d . . .
H72A H -0.0247 0.7447 0.7840 0.051 Uiso 1 1 calc R . .
H72B H -0.0841 0.7837 0.7999 0.051 Uiso 1 1 calc R . .
H72C H -0.0757 0.7184 0.8232 0.051 Uiso 1 1 calc R . .
C73 C 0.06212(13) 0.87178(12) 0.78437(7) 0.0291(5) Uani 1 1 d . . .
H73A H 0.0123 0.8560 0.7685 0.035 Uiso 1 1 calc R . .
H73B H 0.0937 0.8464 0.7687 0.035 Uiso 1 1 calc R . .
C74 C 0.09414(12) 0.94975(12) 0.78387(7) 0.0271(5) Uani 1 1 d . . .
C75 C 0.03679(14) 0.98735(14) 0.79757(9) 0.0366(6) Uani 1 1 d . . .
H75A H 0.0582 1.0375 0.7984 0.055 Uiso 1 1 calc R . .
H75B H 0.0216 0.9769 0.8274 0.055 Uiso 1 1 calc R . .
H75C H -0.0061 0.9717 0.7756 0.055 Uiso 1 1 calc R . .
C76 C 0.11807(14) 0.96347(14) 0.73703(8) 0.0354(6) Uani 1 1 d . . .
H76A H 0.1612 0.9466 0.7314 0.053 Uiso 1 1 calc R . .
H76B H 0.1307 1.0134 0.7351 0.053 Uiso 1 1 calc R . .
H76C H 0.0778 0.9392 0.7144 0.053 Uiso 1 1 calc R . .
C77 C 0.21372(13) 1.02293(12) 0.81613(8) 0.0286(5) Uani 1 1 d . . .
H77A H 0.2151 1.0435 0.7890 0.034 Uiso 1 1 calc R . .
C85 C -0.08625(12) 0.91902(11) 0.97521(7) 0.0245(4) Uani 1 1 d . . .
C86 C 0.04128(12) 0.93452(11) 1.03077(7) 0.0247(5) Uani 1 1 d . . .
C87 C 0.05245(12) 0.97940(11) 0.94589(7) 0.0245(4) Uani 1 1 d . . .
C501 C -0.28279(12) 0.85198(11) 0.86588(7) 0.0255(5) Uani 1 1 d . . .
C502 C -0.34709(12) 0.83092(12) 0.88917(7) 0.0269(5) Uani 1 1 d . . .
C503 C -0.40942(13) 0.85310(12) 0.87862(8) 0.0295(5) Uani 1 1 d . . .
H50A H -0.4521 0.8381 0.8944 0.035 Uiso 1 1 calc R . .
C504 C -0.41024(13) 0.89589(13) 0.84615(8) 0.0307(5) Uani 1 1 d . . .
C505 C -0.34539(13) 0.91685(12) 0.82404(8) 0.0311(5) Uani 1 1 d . . .
H50B H -0.3453 0.9463 0.8014 0.037 Uiso 1 1 calc R . .
C506 C -0.28175(13) 0.89799(12) 0.83265(8) 0.0278(5) Uani 1 1 d . . .
C510 C -0.21126(13) 0.92590(13) 0.80927(8) 0.0320(5) Uani 1 1 d . . .
C511 C -0.22105(16) 0.97668(16) 0.77651(11) 0.0488(7) Uani 1 1 d . . .
H51A H -0.2595 0.9525 0.7528 0.073 Uiso 1 1 calc R . .
H51B H -0.1746 0.9947 0.7630 0.073 Uiso 1 1 calc R . .
H51C H -0.2353 1.0152 0.7929 0.073 Uiso 1 1 calc R . .
C512 C -0.19017(16) 0.86632(15) 0.78198(9) 0.0442(7) Uani 1 1 d . . .
H51D H -0.1852 0.8320 0.8018 0.066 Uiso 1 1 calc R . .
H51E H -0.1433 0.8846 0.7690 0.066 Uiso 1 1 calc R . .
H51F H -0.2285 0.8443 0.7577 0.066 Uiso 1 1 calc R . .
C513 C -0.14813(14) 0.96543(14) 0.84455(9) 0.0388(6) Uani 1 1 d . . .
H51G H -0.1356 0.9329 0.8633 0.058 Uiso 1 1 calc R . .
H51H H -0.1637 1.0008 0.8635 0.058 Uiso 1 1 calc R . .
H51I H -0.1050 0.9878 0.8293 0.058 Uiso 1 1 calc R . .
C520 C -0.47759(14) 0.92038(14) 0.83357(9) 0.0360(6) Uani 1 1 d . . .
C521 C -0.53244(18) 0.9095(2) 0.86958(11) 0.0640(10) Uani 1 1 d . . .
H52D H -0.5072 0.9313 0.8990 0.096 Uiso 1 1 calc R . .
H52E H -0.5535 0.8597 0.8705 0.096 Uiso 1 1 calc R . .
H52F H -0.5718 0.9305 0.8625 0.096 Uiso 1 1 calc R . .
C522 C -0.51502(17) 0.87952(18) 0.78872(10) 0.0546(8) Uani 1 1 d . . .
H52G H -0.4794 0.8853 0.7657 0.082 Uiso 1 1 calc R . .
H52H H -0.5563 0.8968 0.7795 0.082 Uiso 1 1 calc R . .
H52I H -0.5333 0.8303 0.7922 0.082 Uiso 1 1 calc R . .
C523 C -0.45470(18) 0.99781(17) 0.82820(14) 0.0647(10) Uani 1 1 d . . .
H52J H -0.4287 1.0245 0.8563 0.097 Uiso 1 1 calc R . .
H52K H -0.4986 1.0127 0.8213 0.097 Uiso 1 1 calc R . .
H52L H -0.4221 1.0057 0.8036 0.097 Uiso 1 1 calc R . .
C601 C 0.01071(13) 0.81194(11) 1.15352(8) 0.0272(5) Uani 1 1 d . . .
C602 C 0.07959(13) 0.83097(12) 1.17892(8) 0.0291(5) Uani 1 1 d . . .
C603 C 0.08339(14) 0.84471(12) 1.22629(8) 0.0324(5) Uani 1 1 d . . .
H60A H 0.1299 0.8564 1.2429 0.039 Uiso 1 1 calc R . .
C604 C 0.02123(14) 0.84157(12) 1.24903(8) 0.0320(5) Uani 1 1 d . . .
C605 C -0.04604(14) 0.82401(13) 1.22273(8) 0.0331(5) Uani 1 1 d . . .
H60B H -0.0894 0.8216 1.2380 0.040 Uiso 1 1 calc R . .
C606 C -0.05381(13) 0.81010(12) 1.17646(8) 0.0306(5) Uani 1 1 d . . .
C610 C -0.12887(14) 0.79401(14) 1.14950(9) 0.0359(6) Uani 1 1 d . . .
C611 C -0.12722(16) 0.84863(15) 1.11706(9) 0.0427(6) Uani 1 1 d . . .
H61A H -0.0926 0.8446 1.0942 0.064 Uiso 1 1 calc R . .
H61B H -0.1115 0.8951 1.1341 0.064 Uiso 1 1 calc R . .
H61C H -0.1765 0.8408 1.1023 0.064 Uiso 1 1 calc R . .
C612 C -0.14847(16) 0.72179(15) 1.12218(10) 0.0474(7) Uani 1 1 d . . .
H61D H -0.1543 0.6865 1.1427 0.071 Uiso 1 1 calc R . .
H61E H -0.1090 0.7187 1.1027 0.071 Uiso 1 1 calc R . .
H61F H -0.1946 0.7140 1.1037 0.071 Uiso 1 1 calc R . .
C613 C -0.19088(16) 0.7951(2) 1.18044(11) 0.0568(8) Uani 1 1 d . . .
H61G H -0.1959 0.7581 1.1997 0.085 Uiso 1 1 calc R . .
H61H H -0.2372 0.7878 1.1622 0.085 Uiso 1 1 calc R . .
H61I H -0.1792 0.8401 1.1993 0.085 Uiso 1 1 calc R . .
C620 C 0.02280(15) 0.85476(14) 1.30062(8) 0.0377(6) Uani 1 1 d . . .
C621 C 0.09876(19) 0.8966(2) 1.32162(10) 0.0654(10) Uani 1 1 d . . .
H62D H 0.1140 0.9404 1.3087 0.098 Uiso 1 1 calc R . .
H62E H 0.1342 0.8700 1.3154 0.098 Uiso 1 1 calc R . .
H62F H 0.0969 0.9064 1.3542 0.098 Uiso 1 1 calc R . .
C622 C 0.0020(3) 0.78547(18) 1.31921(11) 0.0742(12) Uani 1 1 d . . .
H62G H 0.0375 0.7598 1.3109 0.111 Uiso 1 1 calc R . .
H62H H -0.0473 0.7585 1.3066 0.111 Uiso 1 1 calc R . .
H62I H 0.0024 0.7935 1.3521 0.111 Uiso 1 1 calc R . .
C623 C -0.0313(2) 0.8955(2) 1.31480(11) 0.0689(10) Uani 1 1 d . . .
H62J H -0.0194 0.9393 1.3017 0.103 Uiso 1 1 calc R . .
H62K H -0.0277 0.9054 1.3477 0.103 Uiso 1 1 calc R . .
H62L H -0.0815 0.8682 1.3041 0.103 Uiso 1 1 calc R . .
C701 C 0.28286(12) 1.02384(11) 0.88928(7) 0.0257(5) Uani 1 1 d . . .
C702 C 0.27542(12) 1.05180(12) 0.84873(8) 0.0284(5) Uani 1 1 d . . .
C703 C 0.32881(13) 1.11186(13) 0.83969(8) 0.0316(5) Uani 1 1 d . . .
H70A H 0.3236 1.1294 0.8120 0.038 Uiso 1 1 calc R . .
C704 C 0.38788(13) 1.14560(12) 0.86961(8) 0.0293(5) Uani 1 1 d . . .
C705 C 0.39248(12) 1.11755(12) 0.91024(8) 0.0280(5) Uani 1 1 d . . .
H70B H 0.4330 1.1403 0.9314 0.034 Uiso 1 1 calc R . .
C706 C 0.34226(12) 1.05912(11) 0.92169(7) 0.0257(5) Uani 1 1 d . . .
C710 C 0.34708(13) 1.03365(12) 0.96790(8) 0.0284(5) Uani 1 1 d . . .
C711 C 0.27694(14) 1.03472(14) 0.99203(9) 0.0376(6) Uani 1 1 d . . .
H71A H 0.2691 1.0808 0.9929 0.056 Uiso 1 1 calc R . .
H71B H 0.2827 1.0239 1.0228 0.056 Uiso 1 1 calc R . .
H71C H 0.2345 1.0001 0.9757 0.056 Uiso 1 1 calc R . .
C712 C 0.35663(16) 0.96034(13) 0.96266(9) 0.0388(6) Uani 1 1 d . . .
H71D H 0.4028 0.9609 0.9489 0.058 Uiso 1 1 calc R . .
H71E H 0.3153 0.9289 0.9434 0.058 Uiso 1 1 calc R . .
H71F H 0.3580 0.9444 0.9923 0.058 Uiso 1 1 calc R . .
C713 C 0.41317(15) 1.07995(14) 0.99803(9) 0.0403(6) Uani 1 1 d . . .
H71G H 0.4586 1.0786 0.9841 0.060 Uiso 1 1 calc R . .
H71H H 0.4136 1.0633 1.0275 0.060 Uiso 1 1 calc R . .
H71I H 0.4096 1.1277 1.0018 0.060 Uiso 1 1 calc R . .
C720 C 0.44749(13) 1.21049(13) 0.86081(9) 0.0346(6) Uani 1 1 d . . .
C721 C 0.45756(15) 1.26836(13) 0.90026(10) 0.0415(6) Uani 1 1 d . . .
H72D H 0.4727 1.2526 0.9280 0.062 Uiso 1 1 calc R . .
H72E H 0.4110 1.2800 0.9038 0.062 Uiso 1 1 calc R . .
H72F H 0.4955 1.3095 0.8942 0.062 Uiso 1 1 calc R . .
C722 C 0.52021(15) 1.19170(15) 0.85566(10) 0.0466(7) Uani 1 1 d . . .
H72G H 0.5329 1.1726 0.8826 0.070 Uiso 1 1 calc R . .
H72H H 0.5593 1.2334 0.8519 0.070 Uiso 1 1 calc R . .
H72I H 0.5148 1.1571 0.8292 0.070 Uiso 1 1 calc R . .
C723 C 0.42808(18) 1.23827(18) 0.81772(11) 0.0633(10) Uani 1 1 d . . .
H72J H 0.4215 1.2021 0.7920 0.095 Uiso 1 1 calc R . .
H72K H 0.4679 1.2788 0.8129 0.095 Uiso 1 1 calc R . .
H72L H 0.3824 1.2517 0.8207 0.095 Uiso 1 1 calc R . .
C805 C -0.3070(2) 0.6704(2) 0.82858(12) 0.0743(12) Uani 1 1 d . . .
H80A H -0.3308 0.6216 0.8173 0.111 Uiso 1 1 calc R . .
H80B H -0.2742 0.6917 0.8066 0.111 Uiso 1 1 calc R . .
H80C H -0.3447 0.6950 0.8333 0.111 Uiso 1 1 calc R . .
C806 C 0.1177(2) 0.6648(2) 1.12328(13) 0.0708(10) Uani 1 1 d . . .
H80D H 0.0876 0.6185 1.1276 0.106 Uiso 1 1 calc R . .
H80E H 0.1193 0.6972 1.1504 0.106 Uiso 1 1 calc R . .
H80F H 0.1677 0.6631 1.1175 0.106 Uiso 1 1 calc R . .
C807 C 0.2791(2) 0.8462(3) 0.82901(16) 0.0891(14) Uani 1 1 d . . .
H80G H 0.2980 0.8229 0.8037 0.134 Uiso 1 1 calc R . .
H80H H 0.2807 0.8220 0.8555 0.134 Uiso 1 1 calc R . .
H80I H 0.3096 0.8943 0.8359 0.134 Uiso 1 1 calc R . .
B1 B 0.10487(17) 0.82435(15) 0.58313(10) 0.0368(6) Uani 1 1 d . . .
C901 C 0.11872(15) 0.86540(14) 0.53845(10) 0.0405(6) Uani 1 1 d . . .
C902 C 0.10909(17) 0.83157(15) 0.49430(10) 0.0485(7) Uani 1 1 d . . .
H90A H 0.0902 0.7825 0.4897 0.058 Uiso 1 1 calc R . .
C903 C 0.1259(2) 0.86632(19) 0.45691(12) 0.0669(10) Uani 1 1 d . . .
H90B H 0.1191 0.8408 0.4277 0.080 Uiso 1 1 calc R . .
C904 C 0.1523(2) 0.9374(2) 0.46196(13) 0.0770(12) Uani 1 1 d . . .
H90C H 0.1633 0.9615 0.4365 0.092 Uiso 1 1 calc R . .
C905 C 0.1626(2) 0.97299(19) 0.50487(13) 0.0754(11) Uani 1 1 d . . .
H90D H 0.1810 1.0221 0.5090 0.090 Uiso 1 1 calc R . .
C906 C 0.14619(19) 0.93781(16) 0.54212(11) 0.0553(8) Uani 1 1 d . . .
H90E H 0.1539 0.9638 0.5712 0.066 Uiso 1 1 calc R . .
C907 C 0.18431(15) 0.84552(13) 0.61456(10) 0.0404(6) Uani 1 1 d . . .
C908 C 0.25208(17) 0.86325(16) 0.59545(12) 0.0520(7) Uani 1 1 d . . .
H90F H 0.2521 0.8632 0.5638 0.062 Uiso 1 1 calc R . .
C909 C 0.31879(18) 0.88074(17) 0.62058(14) 0.0607(9) Uani 1 1 d . . .
H90G H 0.3633 0.8925 0.6061 0.073 Uiso 1 1 calc R . .
C910 C 0.32108(19) 0.88125(16) 0.66677(13) 0.0610(9) Uani 1 1 d . . .
H91A H 0.3669 0.8937 0.6842 0.073 Uiso 1 1 calc R . .
C911 C 0.25638(19) 0.86355(16) 0.68697(12) 0.0553(8) Uani 1 1 d . . .
H91B H 0.2570 0.8635 0.7187 0.066 Uiso 1 1 calc R . .
C912 C 0.18918(17) 0.84551(14) 0.66082(10) 0.0457(7) Uani 1 1 d . . .
H91C H 0.1449 0.8327 0.6755 0.055 Uiso 1 1 calc R . .
C913 C 0.04123(15) 0.84451(13) 0.61331(9) 0.0379(6) Uani 1 1 d . . .
C914 C 0.01470(16) 0.90193(15) 0.60947(10) 0.0450(7) Uani 1 1 d . . .
H91D H 0.0335 0.9315 0.5876 0.054 Uiso 1 1 calc R . .
C915 C -0.03842(18) 0.91783(18) 0.63640(11) 0.0576(9) Uani 1 1 d . . .
H91E H -0.0547 0.9575 0.6326 0.069 Uiso 1 1 calc R . .
C916 C -0.06715(18) 0.8762(2) 0.66833(11) 0.0625(10) Uani 1 1 d . . .
H91F H -0.1029 0.8869 0.6869 0.075 Uiso 1 1 calc R . .
C917 C -0.04325(17) 0.81911(18) 0.67289(10) 0.0558(8) Uani 1 1 d . . .
H91G H -0.0629 0.7896 0.6946 0.067 Uiso 1 1 calc R . .
C918 C 0.00954(16) 0.80401(15) 0.64602(9) 0.0453(7) Uani 1 1 d . . .
H91H H 0.0250 0.7640 0.6501 0.054 Uiso 1 1 calc R . .
C919 C 0.08080(15) 0.74061(13) 0.56551(9) 0.0368(6) Uani 1 1 d . . .
C920 C 0.00730(16) 0.70193(14) 0.55690(10) 0.0444(7) Uani 1 1 d . . .
H92A H -0.0300 0.7239 0.5639 0.053 Uiso 1 1 calc R . .
C921 C -0.01347(19) 0.63262(16) 0.53858(12) 0.0603(9) Uani 1 1 d . . .
H92B H -0.0641 0.6075 0.5344 0.072 Uiso 1 1 calc R . .
C922 C 0.0397(2) 0.60024(17) 0.52638(13) 0.0657(10) Uani 1 1 d . . .
H92C H 0.0260 0.5528 0.5138 0.079 Uiso 1 1 calc R . .
C923 C 0.11269(19) 0.63745(16) 0.53259(11) 0.0544(8) Uani 1 1 d . . .
H92D H 0.1495 0.6162 0.5233 0.065 Uiso 1 1 calc R . .
C924 C 0.13258(17) 0.70550(14) 0.55231(10) 0.0436(6) Uani 1 1 d . . .
H92E H 0.1834 0.7296 0.5572 0.052 Uiso 1 1 calc R . .
B2 B 0.68686(16) 0.40828(14) -0.01277(10) 0.0325(6) Uani 1 1 d . . .
C925 C 0.66461(16) 0.46697(12) 0.02172(8) 0.0363(6) Uani 1 1 d . . .
C926 C 0.7149(2) 0.52119(14) 0.04870(10) 0.0517(8) Uani 1 1 d . . .
H92F H 0.7660 0.5252 0.0480 0.062 Uiso 1 1 calc R . .
C927 C 0.6918(3) 0.57012(15) 0.07686(12) 0.0784(14) Uani 1 1 d . . .
H92G H 0.7274 0.6063 0.0952 0.094 Uiso 1 1 calc R . .
C928 C 0.6191(3) 0.56656(19) 0.07828(13) 0.0799(14) Uani 1 1 d . . .
H92H H 0.6041 0.6005 0.0970 0.096 Uiso 1 1 calc R . .
C929 C 0.5681(2) 0.5137(2) 0.05253(11) 0.0666(11) Uani 1 1 d . . .
H92I H 0.5173 0.5106 0.0533 0.080 Uiso 1 1 calc R . .
C930 C 0.59066(18) 0.46451(16) 0.02517(9) 0.0466(7) Uani 1 1 d . . .
H93A H 0.5542 0.4275 0.0080 0.056 Uiso 1 1 calc R . .
C931 C 0.66377(14) 0.41624(12) -0.06531(9) 0.0339(5) Uani 1 1 d . . .
C932 C 0.62746(16) 0.46427(15) -0.07722(9) 0.0426(6) Uani 1 1 d . . .
H93B H 0.6149 0.4939 -0.0539 0.051 Uiso 1 1 calc R . .
C933 C 0.60886(19) 0.47070(18) -0.12163(11) 0.0560(8) Uani 1 1 d . . .
H93C H 0.5834 0.5035 -0.1280 0.067 Uiso 1 1 calc R . .
C934 C 0.62724(19) 0.42963(19) -0.15646(10) 0.0594(9) Uani 1 1 d . . .
H93D H 0.6145 0.4336 -0.1869 0.071 Uiso 1 1 calc R . .
C935 C 0.66436(19) 0.38276(17) -0.14632(10) 0.0534(8) Uani 1 1 d . . .
H93E H 0.6780 0.3545 -0.1700 0.064 Uiso 1 1 calc R . .
C936 C 0.68210(16) 0.37632(14) -0.10211(9) 0.0425(6) Uani 1 1 d . . .
H93F H 0.7078 0.3435 -0.0963 0.051 Uiso 1 1 calc R . .
C937 C 0.77591(14) 0.41634(12) -0.00692(10) 0.0384(6) Uani 1 1 d . . .
C938 C 0.82526(16) 0.44781(16) -0.03634(11) 0.0496(7) Uani 1 1 d . . .
H93G H 0.8069 0.4658 -0.0609 0.059 Uiso 1 1 calc R . .
C939 C 0.89988(18) 0.45410(18) -0.03148(13) 0.0629(9) Uani 1 1 d . . .
H93H H 0.9316 0.4768 -0.0522 0.076 Uiso 1 1 calc R . .
C940 C 0.92832(19) 0.42754(18) 0.00329(15) 0.0680(10) Uani 1 1 d . . .
H94A H 0.9791 0.4299 0.0060 0.082 Uiso 1 1 calc R . .
C941 C 0.88226(19) 0.39775(17) 0.03387(14) 0.0676(10) Uani 1 1 d . . .
H94B H 0.9012 0.3802 0.0585 0.081 Uiso 1 1 calc R . .
C942 C 0.80788(17) 0.39319(16) 0.02902(12) 0.0545(8) Uani 1 1 d . . .
H94C H 0.7772 0.3734 0.0511 0.065 Uiso 1 1 calc R . .
C943 C 0.64419(13) 0.33128(12) 0.00138(8) 0.0304(5) Uani 1 1 d . . .
C944 C 0.62131(13) 0.26998(12) -0.02831(8) 0.0323(5) Uani 1 1 d . . .
H94D H 0.6262 0.2722 -0.0595 0.039 Uiso 1 1 calc R . .
C945 C 0.59160(14) 0.20563(13) -0.01402(9) 0.0369(6) Uani 1 1 d . . .
H94E H 0.5762 0.1654 -0.0356 0.044 Uiso 1 1 calc R . .
C946 C 0.58426(14) 0.19954(13) 0.03049(9) 0.0375(6) Uani 1 1 d . . .
H94F H 0.5651 0.1554 0.0402 0.045 Uiso 1 1 calc R . .
C947 C 0.60523(16) 0.25881(14) 0.06133(10) 0.0427(6) Uani 1 1 d . . .
H94G H 0.5998 0.2557 0.0924 0.051 Uiso 1 1 calc R . .
C948 C 0.63423(16) 0.32300(13) 0.04675(9) 0.0400(6) Uani 1 1 d . . .
H94H H 0.6479 0.3631 0.0685 0.048 Uiso 1 1 calc R . .
B3 B 0.11099(16) 0.58659(14) 0.26807(10) 0.0340(6) Uani 1 1 d . . .
C949 C 0.05060(15) 0.58011(13) 0.22552(9) 0.0387(6) Uani 1 1 d . . .
C950 C 0.02056(18) 0.63535(15) 0.21968(11) 0.0529(8) Uani 1 1 d . . .
H95A H 0.0366 0.6765 0.2404 0.064 Uiso 1 1 calc R . .
C951 C -0.0315(2) 0.63231(19) 0.18488(14) 0.0733(11) Uani 1 1 d . . .
H95B H -0.0510 0.6705 0.1826 0.088 Uiso 1 1 calc R . .
C952 C -0.0549(2) 0.5737(2) 0.15350(14) 0.0799(13) Uani 1 1 d . . .
H95C H -0.0906 0.5713 0.1296 0.096 Uiso 1 1 calc R . .
C953 C -0.0259(2) 0.51853(18) 0.15736(12) 0.0630(9) Uani 1 1 d . . .
H95D H -0.0404 0.4785 0.1356 0.076 Uiso 1 1 calc R . .
C954 C 0.02466(16) 0.52175(15) 0.19316(10) 0.0458(7) Uani 1 1 d . . .
H95E H 0.0424 0.4826 0.1958 0.055 Uiso 1 1 calc R . .
C955 C 0.14912(15) 0.52246(12) 0.26205(8) 0.0335(5) Uani 1 1 d . . .
C956 C 0.10646(17) 0.45603(13) 0.26877(9) 0.0421(6) Uani 1 1 d . . .
H95F H 0.0567 0.4501 0.2754 0.051 Uiso 1 1 calc R . .
C957 C 0.1337(2) 0.39932(14) 0.26612(10) 0.0504(8) Uani 1 1 d . . .
H95G H 0.1029 0.3554 0.2710 0.060 Uiso 1 1 calc R . .
C958 C 0.2053(2) 0.40593(16) 0.25643(10) 0.0550(8) Uani 1 1 d . . .
H95H H 0.2244 0.3669 0.2548 0.066 Uiso 1 1 calc R . .
C959 C 0.24923(18) 0.46994(16) 0.24903(10) 0.0489(7) Uani 1 1 d . . .
H95I H 0.2987 0.4751 0.2420 0.059 Uiso 1 1 calc R . .
C960 C 0.22107(15) 0.52674(14) 0.25190(9) 0.0373(6) Uani 1 1 d . . .
H96A H 0.2522 0.5703 0.2467 0.045 Uiso 1 1 calc R . .
C961 C 0.07276(14) 0.58344(13) 0.31629(9) 0.0369(6) Uani 1 1 d . . .
C962 C 0.10737(15) 0.56645(15) 0.35395(9) 0.0435(6) Uani 1 1 d . . .
H96B H 0.1507 0.5520 0.3502 0.052 Uiso 1 1 calc R . .
C963 C 0.08153(17) 0.56976(17) 0.39662(11) 0.0539(8) Uani 1 1 d . . .
H96C H 0.1068 0.5577 0.4212 0.065 Uiso 1 1 calc R . .
C964 C 0.01861(18) 0.59078(18) 0.40301(11) 0.0592(9) Uani 1 1 d . . .
H96D H 0.0010 0.5946 0.4321 0.071 Uiso 1 1 calc R . .
C965 C -0.01796(18) 0.60599(17) 0.36680(12) 0.0568(8) Uani 1 1 d . . .
H96E H -0.0620 0.6191 0.3708 0.068 Uiso 1 1 calc R . .
C966 C 0.00838(16) 0.60259(14) 0.32450(11) 0.0460(7) Uani 1 1 d . . .
H96F H -0.0182 0.6137 0.3001 0.055 Uiso 1 1 calc R . .
C967 C 0.17196(14) 0.66296(12) 0.27062(9) 0.0338(5) Uani 1 1 d . . .
C968 C 0.18648(15) 0.71384(13) 0.30821(9) 0.0392(6) Uani 1 1 d . . .
H96G H 0.1599 0.7042 0.3340 0.047 Uiso 1 1 calc R . .
C969 C 0.23858(17) 0.77811(14) 0.30925(11) 0.0501(7) Uani 1 1 d . . .
H96H H 0.2464 0.8113 0.3353 0.060 Uiso 1 1 calc R . .
C970 C 0.27837(18) 0.79335(15) 0.27276(12) 0.0544(8) Uani 1 1 d . . .
H97A H 0.3143 0.8367 0.2735 0.065 Uiso 1 1 calc R . .
C971 C 0.26556(18) 0.74477(15) 0.23471(11) 0.0514(8) Uani 1 1 d . . .
H97B H 0.2928 0.7547 0.2092 0.062 Uiso 1 1 calc R . .
C972 C 0.21280(16) 0.68163(14) 0.23394(9) 0.0421(6) Uani 1 1 d . . .
H97C H 0.2040 0.6496 0.2073 0.050 Uiso 1 1 calc R . .
C1M C -0.1498(2) 0.5580(2) -0.13350(14) 0.0427(9) Uiso 0.70 1 d PD B 1
C1BM C -0.1547(7) 0.5948(6) -0.1537(4) 0.064(3) Uiso 0.30 1 d P B 2
O1M O -0.21545(14) 0.56646(13) -0.11795(9) 0.0708(7) Uiso 1 1 d D . .
O2M O 0.04883(13) 0.12278(12) 0.50696(8) 0.0601(6) Uiso 1 1 d D . .
C2M C 0.0487(3) 0.0913(2) 0.54773(16) 0.0886(13) Uiso 1 1 d D . .
O3M O 0.1279(3) 0.7112(2) 0.79279(16) 0.1425(15) Uiso 1 1 d D . .
C3M C 0.1235(10) 0.6750(9) 0.8337(5) 0.155(7) Uiso 0.50 1 d PD C 1
C3MB C 0.0907(7) 0.6672(6) 0.8229(4) 0.100(4) Uiso 0.50 1 d PD C 2
O4M O 0.0709(2) 0.5623(2) 0.66850(15) 0.0552(11) Uiso 0.50 1 d PD D 1
O4MB O 0.1035(5) 0.6355(5) 0.7037(3) 0.143(3) Uiso 0.50 1 d PD D 2
C4M C 0.0484(3) 0.6193(3) 0.65690(19) 0.1089(16) Uiso 1 1 d D . .
O5M O 0.1605(4) 0.5947(3) 0.7440(2) 0.0983(19) Uiso 0.50 1 d PD E 1
O5MB O 0.1439(6) 0.5205(5) 0.7054(3) 0.164(4) Uiso 0.50 1 d PD E 2
C5M C 0.1645(5) 0.5186(4) 0.7556(3) 0.177(3) Uiso 1 1 d D . .

loop_
_atom_site_aniso_label
_atom_site_aniso_U_11
_atom_site_aniso_U_22
_atom_site_aniso_U_33
_atom_site_aniso_U_23
_atom_site_aniso_U_13
_atom_site_aniso_U_12
Mn1 0.02937(18) 0.02127(16) 0.02083(16) 0.00422(12) 0.00010(13) 0.00629(13)
Mn2 0.02544(17) 0.02110(16) 0.02168(16) 0.00094(12) 0.00337(13) 0.00528(13)
Mn3 0.02725(18) 0.02042(16) 0.02337(17) 0.00272(12) 0.00120(13) 0.00263(13)
Mn4 0.0181(2) 0.0201(2) 0.0196(2) 0.00249(17) -0.00008(17) 0.00462(17)
O11 0.0323(9) 0.0231(8) 0.0236(8) 0.0009(6) 0.0001(7) 0.0034(6)
O12 0.0360(9) 0.0244(8) 0.0261(8) 0.0041(6) 0.0051(7) 0.0083(7)
O21 0.0319(9) 0.0206(7) 0.0258(8) 0.0021(6) -0.0002(7) 0.0058(6)
O22 0.0387(10) 0.0251(8) 0.0240(8) 0.0022(6) 0.0013(7) -0.0012(7)
O31 0.0299(8) 0.0233(8) 0.0284(8) 0.0056(6) 0.0065(7) 0.0052(6)
O32 0.0424(10) 0.0269(8) 0.0252(8) 0.0023(6) -0.0006(7) 0.0087(7)
O403 0.0343(10) 0.0349(10) 0.0500(11) 0.0020(8) 0.0123(8) 0.0006(8)
N11 0.0297(10) 0.0221(9) 0.0244(10) 0.0055(7) -0.0024(8) 0.0065(7)
N12 0.0352(11) 0.0240(9) 0.0219(9) 0.0041(7) -0.0013(8) 0.0056(8)
N21 0.0269(10) 0.0271(9) 0.0253(10) 0.0020(7) 0.0048(8) 0.0074(8)
N22 0.0302(10) 0.0227(9) 0.0236(9) 0.0035(7) 0.0045(8) 0.0084(8)
N31 0.0282(10) 0.0218(9) 0.0254(10) 0.0014(7) -0.0009(8) 0.0017(7)
N32 0.0282(10) 0.0223(9) 0.0240(10) 0.0033(7) 0.0034(8) 0.0023(7)
N41 0.0334(11) 0.0318(10) 0.0259(10) 0.0056(8) -0.0028(8) 0.0094(8)
N42 0.0295(11) 0.0305(10) 0.0304(11) 0.0025(8) 0.0024(8) 0.0092(8)
N43 0.0283(11) 0.0298(10) 0.0355(11) 0.0025(8) 0.0018(9) 0.0017(9)
C1 0.0215(11) 0.0256(11) 0.0239(11) 0.0036(8) -0.0025(9) 0.0059(8)
C2 0.0221(11) 0.0233(10) 0.0265(11) 0.0033(8) -0.0015(9) 0.0053(8)
C3 0.0194(10) 0.0235(10) 0.0277(11) 0.0025(8) -0.0006(9) 0.0072(8)
C4 0.0187(10) 0.0262(11) 0.0270(11) 0.0034(9) 0.0017(9) 0.0049(8)
C5 0.0176(10) 0.0240(10) 0.0287(11) 0.0052(9) 0.0008(9) 0.0038(8)
C6 0.0208(11) 0.0222(10) 0.0277(11) 0.0033(8) -0.0013(9) 0.0036(8)
C11 0.0245(11) 0.0236(10) 0.0242(11) 0.0014(8) -0.0046(9) 0.0052(9)
C12 0.0395(14) 0.0262(11) 0.0301(12) 0.0045(9) -0.0017(10) 0.0124(10)
C13 0.0410(14) 0.0265(11) 0.0249(12) 0.0078(9) 0.0006(10) 0.0110(10)
C14 0.0423(14) 0.0224(11) 0.0252(12) 0.0074(9) 0.0024(10) 0.0056(10)
C15 0.0444(15) 0.0296(12) 0.0367(14) 0.0017(10) -0.0022(12) 0.0024(11)
C16 0.0649(19) 0.0328(13) 0.0314(14) 0.0136(11) 0.0109(13) 0.0137(12)
C17 0.0370(13) 0.0281(11) 0.0229(11) 0.0060(9) 0.0003(10) 0.0046(10)
C21 0.0244(11) 0.0245(11) 0.0312(12) 0.0052(9) 0.0036(9) 0.0080(9)
C22 0.0329(13) 0.0318(12) 0.0380(14) 0.0015(10) 0.0131(11) 0.0043(10)
C23 0.0320(13) 0.0350(12) 0.0271(12) 0.0017(10) 0.0091(10) 0.0081(10)
C24 0.0357(13) 0.0258(11) 0.0245(11) 0.0045(9) 0.0072(10) 0.0065(9)
C25 0.0423(15) 0.0334(13) 0.0376(14) 0.0130(11) 0.0052(11) 0.0096(11)
C26 0.0554(17) 0.0359(14) 0.0291(13) 0.0011(10) 0.0144(12) 0.0080(12)
C27 0.0345(13) 0.0261(11) 0.0219(11) 0.0016(9) 0.0005(9) 0.0106(9)
C31 0.0217(11) 0.0244(11) 0.0256(11) 0.0033(9) 0.0011(9) 0.0027(8)
C32 0.0318(13) 0.0251(11) 0.0306(12) 0.0017(9) -0.0053(10) 0.0009(9)
C33 0.0358(13) 0.0222(11) 0.0264(12) 0.0011(9) -0.0053(10) 0.0018(9)
C34 0.0364(13) 0.0237(11) 0.0230(11) 0.0027(9) 0.0019(10) 0.0053(9)
C35 0.0431(15) 0.0418(14) 0.0263(12) 0.0049(10) 0.0084(11) 0.0103(12)
C36 0.0518(16) 0.0235(11) 0.0311(13) 0.0017(9) -0.0026(11) 0.0081(11)
C37 0.0410(14) 0.0230(11) 0.0292(12) 0.0024(9) 0.0048(10) 0.0054(10)
C41 0.0241(11) 0.0240(11) 0.0249(12) 0.0023(8) 0.0027(9) 0.0053(9)
C42 0.0226(11) 0.0250(11) 0.0234(11) 0.0031(9) -0.0007(9) 0.0060(9)
C43 0.0261(12) 0.0256(11) 0.0246(11) 0.0028(9) 0.0002(9) 0.0088(9)
C101 0.0305(12) 0.0301(11) 0.0193(11) 0.0028(9) -0.0038(9) 0.0076(9)
C102 0.0361(13) 0.0303(12) 0.0224(11) 0.0036(9) 0.0000(10) 0.0074(10)
C103 0.0462(15) 0.0331(13) 0.0240(12) 0.0051(10) 0.0036(11) 0.0078(11)
C104 0.0445(15) 0.0414(14) 0.0201(11) 0.0051(10) 0.0031(10) 0.0136(11)
C105 0.0422(14) 0.0331(12) 0.0248(12) 0.0018(9) -0.0011(10) 0.0135(11)
C106 0.0346(13) 0.0276(11) 0.0237(11) 0.0033(9) -0.0031(10) 0.0092(10)
C110 0.0392(14) 0.0279(12) 0.0307(13) 0.0061(9) 0.0031(10) 0.0114(10)
C111 0.0391(14) 0.0434(14) 0.0332(14) 0.0153(11) 0.0051(11) 0.0117(11)
C112 0.0403(15) 0.0297(13) 0.0475(16) 0.0071(11) 0.0005(12) 0.0079(11)
C113 0.0566(18) 0.0340(14) 0.0476(16) 0.0117(12) 0.0132(14) 0.0191(13)
C120 0.0594(18) 0.0481(16) 0.0274(13) 0.0078(11) 0.0117(12) 0.0226(14)
C121 0.078(3) 0.090(3) 0.053(2) 0.0262(18) 0.0292(18) 0.049(2)
C123 0.136(4) 0.061(2) 0.081(3) 0.021(2) 0.075(3) 0.029(2)
C122 0.091(3) 0.130(4) 0.0336(18) -0.018(2) 0.0039(18) 0.055(3)
C201 0.0324(13) 0.0231(11) 0.0286(12) 0.0011(9) 0.0006(10) 0.0061(9)
C202 0.0303(12) 0.0259(11) 0.0261(12) 0.0032(9) 0.0006(9) 0.0084(9)
C203 0.0356(13) 0.0291(12) 0.0241(11) 0.0011(9) -0.0024(10) 0.0079(10)
C204 0.0357(13) 0.0279(12) 0.0306(13) 0.0015(10) -0.0031(10) 0.0030(10)
C205 0.0434(15) 0.0296(12) 0.0347(14) 0.0044(10) 0.0045(11) -0.0030(11)
C206 0.0439(15) 0.0322(13) 0.0253(12) 0.0037(10) 0.0031(11) -0.0007(11)
C210 0.081(2) 0.0491(17) 0.0262(14) 0.0049(12) 0.0025(15) -0.0237(16)
C211 0.129(4) 0.080(3) 0.0294(17) 0.0091(16) 0.012(2) -0.045(2)
C212 0.111(3) 0.066(2) 0.049(2) 0.0287(17) -0.029(2) -0.019(2)
C213 0.096(3) 0.074(2) 0.0386(18) -0.0186(16) 0.0269(18) -0.020(2)
C220 0.0485(16) 0.0326(13) 0.0358(14) 0.0005(11) -0.0038(12) -0.0022(11)
C221 0.049(2) 0.091(3) 0.086(3) -0.026(2) -0.0003(19) -0.0168(19)
C222 0.120(3) 0.0285(15) 0.062(2) 0.0015(14) -0.024(2) 0.0024(17)
C223 0.083(2) 0.0408(16) 0.0391(16) -0.0018(13) -0.0115(16) -0.0121(16)
C301 0.0314(13) 0.0275(11) 0.0260(12) 0.0045(9) 0.0043(10) 0.0021(9)
C302 0.0412(14) 0.0261(11) 0.0264(12) 0.0052(9) 0.0046(10) 0.0035(10)
C303 0.0649(19) 0.0273(12) 0.0279(13) 0.0055(10) 0.0041(12) 0.0080(12)
C304 0.0640(19) 0.0306(13) 0.0277(13) 0.0104(10) 0.0024(12) 0.0040(12)
C305 0.0551(17) 0.0374(14) 0.0228(12) 0.0046(10) 0.0027(11) 0.0067(12)
C306 0.0415(15) 0.0324(13) 0.0284(13) 0.0025(10) 0.0019(11) 0.0059(11)
C310 0.069(2) 0.0404(15) 0.0319(14) -0.0059(11) -0.0081(13) 0.0218(14)
C311 0.081(2) 0.0283(14) 0.061(2) -0.0026(13) -0.0228(18) 0.0090(14)
C312 0.087(3) 0.081(3) 0.0466(19) -0.0122(17) 0.0007(18) 0.048(2)
C313 0.118(3) 0.0535(19) 0.0383(17) -0.0144(14) -0.0142(19) 0.036(2)
C320 0.106(3) 0.0380(15) 0.0288(14) 0.0132(12) 0.0007(16) 0.0188(17)
C321 0.066(6) 0.126(12) 0.109(12) 0.095(10) 0.044(6) 0.026(6)
C322 0.073(6) 0.057(5) 0.079(6) 0.034(4) 0.001(5) 0.023(4)
C323 0.25(2) 0.032(4) 0.053(5) 0.011(3) -0.029(8) 0.035(7)
C31B 0.42(3) 0.054(6) 0.026(4) 0.021(4) 0.015(9) 0.079(10)
C32B 0.069(6) 0.114(11) 0.168(14) 0.114(12) 0.012(7) 0.031(7)
C33B 0.084(6) 0.029(3) 0.067(5) 0.021(3) -0.004(4) 0.008(3)
C403 0.0465(18) 0.0486(17) 0.067(2) -0.0032(15) 0.0207(16) 0.0056(14)
Mn5 0.02050(17) 0.02522(16) 0.02297(17) 0.00732(13) 0.00092(13) 0.00169(13)
Mn6 0.02265(17) 0.02775(17) 0.02230(17) 0.00500(13) -0.00044(13) 0.00566(13)
Mn7 0.02084(17) 0.02694(17) 0.01926(16) 0.00392(13) 0.00014(13) 0.00038(13)
Mn8 0.0206(2) 0.0185(2) 0.0189(2) 0.00201(16) 0.00053(17) 0.00404(17)
O51 0.0232(8) 0.0328(8) 0.0204(8) 0.0049(6) 0.0004(6) 0.0038(6)
O52 0.0250(8) 0.0348(9) 0.0304(9) 0.0131(7) 0.0047(7) 0.0088(7)
O61 0.0264(8) 0.0285(8) 0.0220(8) 0.0067(6) -0.0007(6) 0.0018(6)
O62 0.0251(8) 0.0440(10) 0.0234(8) 0.0040(7) -0.0003(7) 0.0068(7)
O71 0.0216(8) 0.0317(8) 0.0283(8) 0.0086(7) 0.0017(6) 0.0026(6)
O72 0.0245(8) 0.0318(8) 0.0266(8) 0.0074(7) -0.0034(6) -0.0029(6)
O805 0.0582(13) 0.0345(10) 0.0454(12) -0.0057(8) -0.0204(10) 0.0101(9)
O806 0.0734(15) 0.0404(11) 0.0536(13) 0.0109(10) -0.0117(11) 0.0169(11)
O807 0.0347(11) 0.0487(12) 0.0520(12) 0.0001(10) 0.0055(9) 0.0080(9)
N51 0.0230(9) 0.0231(9) 0.0226(9) 0.0059(7) 0.0014(7) -0.0010(7)
N52 0.0230(10) 0.0275(9) 0.0235(9) 0.0064(7) 0.0019(8) 0.0006(7)
N61 0.0231(10) 0.0316(10) 0.0274(10) 0.0053(8) -0.0008(8) 0.0105(8)
N62 0.0242(10) 0.0311(10) 0.0262(10) 0.0069(8) -0.0001(8) 0.0066(8)
N71 0.0237(9) 0.0288(9) 0.0191(9) 0.0026(7) 0.0009(7) 0.0028(7)
N72 0.0225(9) 0.0310(10) 0.0181(9) 0.0021(7) 0.0004(7) 0.0039(8)
N85 0.0284(10) 0.0276(10) 0.0312(11) 0.0030(8) 0.0006(8) 0.0039(8)
N86 0.0307(11) 0.0295(10) 0.0323(11) 0.0065(8) 0.0008(9) 0.0094(8)
N87 0.0305(11) 0.0320(10) 0.0259(10) 0.0034(8) 0.0017(8) 0.0063(8)
C45 0.0246(11) 0.0195(10) 0.0224(11) -0.0008(8) -0.0007(9) 0.0029(8)
C46 0.0244(11) 0.0211(10) 0.0226(11) 0.0027(8) 0.0022(9) 0.0046(8)
C47 0.0275(11) 0.0190(10) 0.0243(11) 0.0028(8) 0.0012(9) 0.0066(8)
C48 0.0242(11) 0.0221(10) 0.0254(11) 0.0027(8) 0.0010(9) 0.0060(8)
C49 0.0246(11) 0.0214(10) 0.0243(11) 0.0016(8) 0.0044(9) 0.0054(8)
C50 0.0248(11) 0.0224(10) 0.0213(11) 0.0016(8) 0.0016(9) 0.0038(8)
C51 0.0282(12) 0.0210(10) 0.0194(10) 0.0006(8) -0.0003(9) 0.0025(8)
C52 0.0298(12) 0.0255(11) 0.0342(13) 0.0104(9) 0.0015(10) 0.0038(9)
C53 0.0252(12) 0.0274(11) 0.0310(12) 0.0111(9) 0.0012(9) -0.0023(9)
C54 0.0235(11) 0.0350(12) 0.0255(12) 0.0125(9) 0.0036(9) 0.0011(9)
C55 0.0405(15) 0.0437(14) 0.0258(12) 0.0081(10) 0.0034(11) 0.0100(11)
C56 0.0259(13) 0.0471(15) 0.0422(15) 0.0230(12) 0.0037(11) -0.0005(11)
C57 0.0233(11) 0.0309(12) 0.0262(12) 0.0048(9) 0.0039(9) 0.0018(9)
C61 0.0259(11) 0.0221(10) 0.0284(12) 0.0062(9) 0.0024(9) 0.0067(9)
C62 0.0286(12) 0.0408(13) 0.0334(13) 0.0077(10) 0.0042(10) 0.0144(10)
C63 0.0276(12) 0.0504(15) 0.0312(13) 0.0076(11) -0.0005(10) 0.0200(11)
C64 0.0237(12) 0.0437(14) 0.0292(12) 0.0065(10) -0.0017(10) 0.0102(10)
C65 0.0314(14) 0.0695(19) 0.0351(15) 0.0083(13) -0.0036(11) 0.0187(13)
C66 0.0296(13) 0.0473(15) 0.0423(15) 0.0096(12) 0.0056(11) 0.0035(11)
C67 0.0269(12) 0.0326(12) 0.0290(12) 0.0053(9) -0.0060(10) 0.0065(10)
C71 0.0236(11) 0.0265(11) 0.0225(11) 0.0009(8) 0.0016(9) 0.0055(9)
C72 0.0327(13) 0.0370(13) 0.0226(12) -0.0011(10) 0.0004(10) -0.0049(10)
C73 0.0282(12) 0.0344(12) 0.0187(11) 0.0016(9) 0.0003(9) -0.0004(9)
C74 0.0238(11) 0.0345(12) 0.0189(11) 0.0042(9) -0.0009(9) 0.0013(9)
C75 0.0305(13) 0.0432(14) 0.0345(14) 0.0041(11) -0.0026(11) 0.0088(11)
C76 0.0336(13) 0.0428(14) 0.0226(12) 0.0072(10) -0.0016(10) -0.0017(11)
C77 0.0283(12) 0.0342(12) 0.0218(11) 0.0070(9) 0.0015(9) 0.0047(10)
C85 0.0266(12) 0.0224(11) 0.0245(11) 0.0039(8) 0.0025(9) 0.0061(9)
C86 0.0251(11) 0.0232(10) 0.0230(11) 0.0003(8) 0.0009(9) 0.0034(9)
C87 0.0246(11) 0.0233(10) 0.0240(11) 0.0023(8) -0.0014(9) 0.0049(9)
C501 0.0233(11) 0.0259(11) 0.0242(11) 0.0027(9) 0.0004(9) 0.0022(9)
C502 0.0249(11) 0.0295(11) 0.0247(11) 0.0057(9) 0.0007(9) 0.0040(9)
C503 0.0233(12) 0.0364(12) 0.0273(12) 0.0051(10) 0.0036(9) 0.0053(9)
C504 0.0245(12) 0.0379(13) 0.0294(12) 0.0061(10) -0.0002(9) 0.0077(10)
C505 0.0324(13) 0.0336(12) 0.0283(12) 0.0095(10) 0.0009(10) 0.0090(10)
C506 0.0271(12) 0.0296(11) 0.0240(11) 0.0057(9) 0.0005(9) 0.0028(9)
C510 0.0280(12) 0.0372(13) 0.0324(13) 0.0144(10) 0.0067(10) 0.0073(10)
C511 0.0383(16) 0.0589(18) 0.0560(18) 0.0342(15) 0.0145(13) 0.0126(13)
C512 0.0473(17) 0.0466(15) 0.0383(15) 0.0084(12) 0.0166(13) 0.0091(13)
C513 0.0251(13) 0.0394(14) 0.0496(16) 0.0105(12) 0.0068(11) 0.0025(10)
C520 0.0291(13) 0.0452(14) 0.0364(14) 0.0119(11) 0.0021(11) 0.0122(11)
C521 0.0430(18) 0.117(3) 0.0510(19) 0.0301(19) 0.0128(15) 0.0445(19)
C522 0.0445(17) 0.072(2) 0.0484(18) 0.0063(15) -0.0109(14) 0.0210(15)
C523 0.0448(18) 0.0503(18) 0.105(3) 0.0167(18) 0.0035(18) 0.0218(15)
C601 0.0296(12) 0.0253(11) 0.0256(11) 0.0066(9) 0.0003(9) 0.0046(9)
C602 0.0307(12) 0.0293(12) 0.0262(12) 0.0068(9) -0.0002(10) 0.0058(9)
C603 0.0325(13) 0.0345(13) 0.0283(12) 0.0052(10) -0.0050(10) 0.0066(10)
C604 0.0409(14) 0.0314(12) 0.0238(12) 0.0056(9) 0.0027(10) 0.0093(10)
C605 0.0350(13) 0.0361(13) 0.0291(13) 0.0077(10) 0.0063(10) 0.0098(10)
C606 0.0301(13) 0.0316(12) 0.0292(12) 0.0051(9) 0.0017(10) 0.0067(10)
C610 0.0280(13) 0.0463(15) 0.0319(13) 0.0054(11) 0.0001(10) 0.0080(11)
C611 0.0417(15) 0.0509(16) 0.0372(15) 0.0057(12) -0.0058(12) 0.0169(13)
C612 0.0336(15) 0.0472(16) 0.0532(18) 0.0034(13) -0.0090(13) 0.0004(12)
C613 0.0332(16) 0.094(3) 0.0450(17) 0.0119(16) 0.0042(13) 0.0192(16)
C620 0.0477(16) 0.0421(14) 0.0251(12) 0.0053(10) 0.0020(11) 0.0152(12)
C621 0.062(2) 0.093(3) 0.0299(16) -0.0016(16) -0.0044(14) 0.0080(19)
C622 0.132(4) 0.057(2) 0.0331(17) 0.0159(15) 0.016(2) 0.019(2)
C623 0.085(3) 0.096(3) 0.0347(17) -0.0119(17) -0.0051(16) 0.051(2)
C701 0.0218(11) 0.0291(11) 0.0242(11) 0.0044(9) 0.0033(9) 0.0030(9)
C702 0.0244(12) 0.0342(12) 0.0234(11) 0.0044(9) 0.0020(9) 0.0025(9)
C703 0.0270(12) 0.0384(13) 0.0266(12) 0.0117(10) 0.0019(10) 0.0012(10)
C704 0.0241(12) 0.0309(12) 0.0299(12) 0.0072(9) 0.0030(9) 0.0012(9)
C705 0.0201(11) 0.0331(12) 0.0276(12) 0.0041(9) 0.0007(9) 0.0020(9)
C706 0.0223(11) 0.0290(11) 0.0246(11) 0.0032(9) 0.0025(9) 0.0052(9)
C710 0.0261(12) 0.0315(12) 0.0236(11) 0.0055(9) -0.0007(9) 0.0012(9)
C711 0.0366(14) 0.0448(15) 0.0304(13) 0.0102(11) 0.0073(11) 0.0070(11)
C712 0.0457(16) 0.0378(14) 0.0332(14) 0.0077(11) -0.0030(12) 0.0121(12)
C713 0.0403(15) 0.0430(14) 0.0291(13) 0.0078(11) -0.0070(11) -0.0025(11)
C720 0.0274(13) 0.0355(13) 0.0352(13) 0.0121(10) 0.0024(10) -0.0039(10)
C721 0.0397(15) 0.0302(13) 0.0526(17) 0.0084(12) 0.0085(13) 0.0044(11)
C722 0.0325(14) 0.0438(15) 0.0554(18) 0.0011(13) 0.0158(13) -0.0029(12)
C723 0.0509(19) 0.068(2) 0.055(2) 0.0378(17) -0.0073(15) -0.0205(16)
C805 0.097(3) 0.077(2) 0.051(2) -0.0270(17) -0.036(2) 0.048(2)
C806 0.090(3) 0.069(2) 0.061(2) 0.0237(18) 0.006(2) 0.029(2)
C807 0.043(2) 0.117(4) 0.103(3) -0.028(3) -0.002(2) 0.033(2)
B1 0.0364(16) 0.0327(14) 0.0402(16) 0.0044(12) -0.0004(13) 0.0084(12)
C901 0.0353(14) 0.0381(14) 0.0469(16) 0.0076(12) -0.0013(12) 0.0079(11)
C902 0.0526(18) 0.0430(16) 0.0464(17) 0.0068(13) -0.0008(14) 0.0076(13)
C903 0.083(3) 0.065(2) 0.0478(19) 0.0151(16) 0.0009(18) 0.0087(19)
C904 0.095(3) 0.067(2) 0.060(2) 0.0299(19) 0.005(2) -0.001(2)
C905 0.094(3) 0.0470(19) 0.072(3) 0.0246(18) 0.000(2) -0.0081(18)
C906 0.065(2) 0.0406(16) 0.0533(19) 0.0078(13) -0.0005(16) 0.0038(14)
C907 0.0418(15) 0.0295(13) 0.0483(16) -0.0002(11) -0.0042(12) 0.0104(11)
C908 0.0425(17) 0.0497(17) 0.062(2) 0.0021(14) -0.0014(14) 0.0128(13)
C909 0.0400(17) 0.0555(19) 0.086(3) 0.0034(17) -0.0017(17) 0.0162(14)
C910 0.0485(19) 0.0490(18) 0.085(3) -0.0059(17) -0.0213(18) 0.0233(15)
C911 0.064(2) 0.0448(17) 0.059(2) -0.0028(14) -0.0168(16) 0.0258(15)
C912 0.0467(17) 0.0389(15) 0.0512(17) 0.0018(12) -0.0071(13) 0.0149(12)
C913 0.0360(14) 0.0353(13) 0.0364(14) -0.0017(11) -0.0057(11) 0.0035(11)
C914 0.0445(16) 0.0441(15) 0.0441(16) -0.0053(12) -0.0077(13) 0.0147(13)
C915 0.0520(19) 0.0598(19) 0.057(2) -0.0223(16) -0.0147(16) 0.0232(16)
C916 0.0405(17) 0.091(3) 0.0433(18) -0.0269(18) -0.0020(14) 0.0106(17)
C917 0.0470(18) 0.067(2) 0.0353(16) -0.0100(14) -0.0031(13) -0.0076(15)
C918 0.0450(16) 0.0430(15) 0.0385(15) -0.0033(12) -0.0035(12) 0.0009(12)
C919 0.0409(15) 0.0342(13) 0.0350(14) 0.0066(10) -0.0020(11) 0.0096(11)
C920 0.0397(15) 0.0403(15) 0.0493(17) -0.0020(12) 0.0018(13) 0.0077(12)
C921 0.0485(19) 0.0465(17) 0.073(2) -0.0109(16) -0.0089(16) 0.0016(14)
C922 0.073(2) 0.0385(16) 0.079(3) -0.0150(16) -0.0139(19) 0.0169(16)
C923 0.061(2) 0.0466(17) 0.060(2) -0.0030(14) -0.0090(16) 0.0279(15)
C924 0.0459(16) 0.0407(15) 0.0452(16) 0.0049(12) -0.0020(13) 0.0149(12)
B2 0.0338(15) 0.0278(13) 0.0341(15) 0.0045(11) 0.0010(12) 0.0057(11)
C925 0.0515(16) 0.0272(12) 0.0305(13) 0.0090(10) 0.0042(11) 0.0094(11)
C926 0.074(2) 0.0311(14) 0.0399(16) 0.0080(12) 0.0086(15) -0.0036(13)
C927 0.150(4) 0.0244(15) 0.0439(19) 0.0005(13) 0.021(2) -0.005(2)
C928 0.164(5) 0.045(2) 0.051(2) 0.0181(17) 0.046(3) 0.054(3)
C929 0.110(3) 0.077(2) 0.0408(18) 0.0238(17) 0.0252(19) 0.064(2)
C930 0.0589(19) 0.0517(17) 0.0367(15) 0.0070(12) 0.0067(13) 0.0270(14)
C931 0.0318(13) 0.0311(12) 0.0356(14) 0.0062(10) 0.0062(10) 0.0018(10)
C932 0.0450(16) 0.0489(16) 0.0370(15) 0.0088(12) 0.0068(12) 0.0166(13)
C933 0.059(2) 0.072(2) 0.0445(18) 0.0204(15) 0.0028(15) 0.0264(17)
C934 0.065(2) 0.076(2) 0.0316(16) 0.0123(15) 0.0007(14) 0.0093(18)
C935 0.066(2) 0.0549(18) 0.0339(15) -0.0002(13) 0.0130(14) 0.0083(16)
C936 0.0464(16) 0.0389(14) 0.0406(15) 0.0039(11) 0.0107(12) 0.0084(12)
C937 0.0355(14) 0.0264(12) 0.0506(16) 0.0057(11) 0.0016(12) 0.0042(10)
C938 0.0386(16) 0.0510(17) 0.0559(19) 0.0105(14) 0.0021(13) 0.0060(13)
C939 0.0428(18) 0.063(2) 0.075(2) 0.0025(18) 0.0087(17) 0.0041(15)
C940 0.0353(17) 0.056(2) 0.107(3) 0.006(2) -0.0056(19) 0.0074(15)
C941 0.050(2) 0.0471(18) 0.101(3) 0.0182(18) -0.023(2) 0.0074(15)
C942 0.0429(17) 0.0481(17) 0.069(2) 0.0181(15) -0.0078(15) 0.0040(13)
C943 0.0264(12) 0.0295(12) 0.0350(13) 0.0042(10) 0.0022(10) 0.0074(9)
C944 0.0284(12) 0.0344(12) 0.0320(13) 0.0037(10) -0.0004(10) 0.0057(10)
C945 0.0329(13) 0.0287(12) 0.0438(15) 0.0009(11) -0.0042(11) 0.0021(10)
C946 0.0328(14) 0.0300(12) 0.0483(16) 0.0111(11) 0.0040(12) 0.0038(10)
C947 0.0531(17) 0.0388(14) 0.0380(15) 0.0121(11) 0.0132(13) 0.0116(12)
C948 0.0526(17) 0.0298(13) 0.0355(14) 0.0022(10) 0.0082(12) 0.0079(11)
B3 0.0366(16) 0.0279(13) 0.0368(15) 0.0016(11) -0.0007(12) 0.0093(11)
C949 0.0394(15) 0.0330(13) 0.0411(15) 0.0035(11) -0.0026(12) 0.0070(11)
C950 0.0581(19) 0.0405(16) 0.0585(19) 0.0037(13) -0.0128(15) 0.0147(14)
C951 0.075(3) 0.055(2) 0.090(3) 0.0113(19) -0.032(2) 0.0226(18)
C952 0.082(3) 0.067(2) 0.081(3) 0.010(2) -0.047(2) 0.012(2)
C953 0.067(2) 0.0526(19) 0.055(2) -0.0022(15) -0.0226(17) 0.0005(16)
C954 0.0462(17) 0.0394(15) 0.0475(17) 0.0008(12) -0.0082(13) 0.0083(12)
C955 0.0430(15) 0.0304(12) 0.0263(12) 0.0004(9) -0.0027(10) 0.0111(11)
C956 0.0517(17) 0.0353(14) 0.0380(15) 0.0057(11) 0.0035(12) 0.0097(12)
C957 0.076(2) 0.0322(14) 0.0409(16) 0.0051(12) -0.0059(15) 0.0135(14)
C958 0.079(2) 0.0465(17) 0.0473(18) -0.0015(13) -0.0126(16) 0.0366(17)
C959 0.0515(18) 0.0543(18) 0.0439(16) -0.0063(13) -0.0083(13) 0.0267(15)
C960 0.0405(15) 0.0367(13) 0.0333(13) -0.0013(10) -0.0046(11) 0.0117(11)
C961 0.0351(14) 0.0299(12) 0.0416(15) -0.0016(10) 0.0014(11) 0.0046(10)
C962 0.0354(15) 0.0509(16) 0.0401(15) 0.0005(12) 0.0027(12) 0.0071(12)
C963 0.0439(17) 0.067(2) 0.0436(17) 0.0040(14) 0.0043(14) 0.0035(15)
C964 0.0500(19) 0.071(2) 0.0486(19) -0.0002(16) 0.0197(15) 0.0041(16)
C965 0.0430(17) 0.061(2) 0.066(2) 0.0011(16) 0.0173(16) 0.0152(15)
C966 0.0419(16) 0.0413(15) 0.0543(18) 0.0053(13) 0.0061(13) 0.0107(12)
C967 0.0359(14) 0.0292(12) 0.0370(14) 0.0058(10) -0.0059(11) 0.0108(10)
C968 0.0413(15) 0.0338(13) 0.0418(15) 0.0018(11) -0.0059(12) 0.0120(11)
C969 0.0549(18) 0.0312(14) 0.0593(19) -0.0028(13) -0.0101(15) 0.0096(13)
C970 0.0572(19) 0.0308(14) 0.070(2) 0.0138(14) -0.0097(16) 0.0022(13)
C971 0.0558(19) 0.0448(16) 0.0529(18) 0.0238(14) 0.0008(15) 0.0065(14)
C972 0.0492(17) 0.0383(14) 0.0376(15) 0.0085(11) -0.0043(12) 0.0101(12)

loop_
_atom_type_symbol
_atom_type_description
_atom_type_scat_dispersion_real
_atom_type_scat_dispersion_imag
_atom_type_scat_source
C C 0.0033 0.0016 'International Tables Vol C Tables 4.2.6.8 and 6.1.1.4'
H H 0.0000 0.0000 'International Tables Vol C Tables 4.2.6.8 and 6.1.1.4'
B B 0.0013 0.0007 'International Tables Vol C Tables 4.2.6.8 and 6.1.1.4'
N N 0.0061 0.0033 'International Tables Vol C Tables 4.2.6.8 and 6.1.1.4'
O O 0.0106 0.0060 'International Tables Vol C Tables 4.2.6.8 and 6.1.1.4'
Mn Mn 0.3368 0.7283 'International Tables Vol C Tables 4.2.6.8 and 6.1.1.4'

loop_
_geom_angle_atom_site_label_1
_geom_angle_atom_site_label_2
_geom_angle_atom_site_label_3
_geom_angle
_geom_angle_site_symmetry_1
_geom_angle_site_symmetry_3
O12 Mn1 O11 94.16(7) . .
O12 Mn1 N11 169.46(7) . .
O11 Mn1 N11 88.03(7) . .
O12 Mn1 N12 91.50(7) . .
O11 Mn1 N12 158.86(8) . .
N11 Mn1 N12 82.95(8) . .
O12 Mn1 N41 94.53(7) . .
O11 Mn1 N41 96.10(7) . .
N11 Mn1 N41 95.48(8) . .
N12 Mn1 N41 103.74(8) . .
O12 Mn1 Mn4 91.90(5) . .
O11 Mn1 Mn4 83.94(5) . .
N11 Mn1 Mn4 98.58(5) . .
N12 Mn1 Mn4 116.24(6) . .
N41 Mn1 Mn4 12.67(5) . .
O12 Mn1 Mn2 139.17(5) . .
O11 Mn1 Mn2 70.22(5) . .
N11 Mn1 Mn2 51.10(5) . .
N12 Mn1 Mn2 116.84(5) . .
N41 Mn1 Mn2 52.34(6) . .
Mn4 Mn1 Mn2 50.229(4) . .
O12 Mn1 Mn3 85.22(5) . .
O11 Mn1 Mn3 34.12(5) . .
N11 Mn1 Mn3 102.12(5) . .
N12 Mn1 Mn3 167.01(6) . .
N41 Mn1 Mn3 64.11(5) . .
Mn4 Mn1 Mn3 51.482(5) . .
Mn2 Mn1 Mn3 60.403(6) . .
O22 Mn2 O21 92.60(7) . .
O22 Mn2 N21 163.64(8) . .
O21 Mn2 N21 87.92(7) . .
O22 Mn2 N22 91.24(7) . .
O21 Mn2 N22 158.77(7) . .
N21 Mn2 N22 82.65(8) . .
O22 Mn2 N42 98.24(8) . .
O21 Mn2 N42 95.44(7) . .
N21 Mn2 N42 97.98(8) . .
N22 Mn2 N42 104.65(8) . .
O22 Mn2 Mn4 97.62(5) . .
O21 Mn2 Mn4 82.72(5) . .
N21 Mn2 Mn4 98.67(5) . .
N22 Mn2 Mn4 117.42(5) . .
N42 Mn2 Mn4 12.78(5) . .
O22 Mn2 Mn1 87.90(5) . .
O21 Mn2 Mn1 33.86(5) . .
N21 Mn2 Mn1 101.34(5) . .
N22 Mn2 Mn1 167.32(6) . .
N42 Mn2 Mn1 63.01(5) . .
Mn4 Mn2 Mn1 50.284(4) . .
O22 Mn2 Mn3 144.58(5) . .
O21 Mn2 Mn3 69.51(4) . .
N21 Mn2 Mn3 50.03(5) . .
N22 Mn2 Mn3 116.67(5) . .
N42 Mn2 Mn3 55.60(5) . .
Mn4 Mn2 Mn3 51.283(5) . .
Mn1 Mn2 Mn3 59.973(5) . .
O32 Mn3 O31 94.90(7) . .
O32 Mn3 N31 174.90(7) . .
O31 Mn3 N31 89.02(7) . .
O32 Mn3 N32 92.91(7) . .
O31 Mn3 N32 168.05(7) . .
N31 Mn3 N32 82.72(8) . .
O32 Mn3 N43 91.14(8) . .
O31 Mn3 N43 91.67(7) . .
N31 Mn3 N43 92.02(8) . .
N32 Mn3 N43 97.21(8) . .
O32 Mn3 O403 88.56(7) . .
O31 Mn3 O403 88.17(7) . .
N31 Mn3 O403 88.29(8) . .
N32 Mn3 O403 82.98(7) . .
N43 Mn3 O403 179.65(8) . .
O32 Mn3 Mn4 89.41(5) . .
O31 Mn3 Mn4 81.50(5) . .
N31 Mn3 Mn4 94.42(5) . .
N32 Mn3 Mn4 107.65(5) . .
N43 Mn3 Mn4 10.51(5) . .
O403 Mn3 Mn4 169.26(5) . .
O32 Mn3 Mn1 136.92(5) . .
O31 Mn3 Mn1 68.97(5) . .
N31 Mn3 Mn1 47.77(5) . .
N32 Mn3 Mn1 110.68(5) . .
N43 Mn3 Mn1 51.70(5) . .
O403 Mn3 Mn1 128.49(5) . .
Mn4 Mn3 Mn1 49.852(4) . .
O32 Mn3 Mn2 84.53(5) . .
O31 Mn3 Mn2 33.55(5) . .
N31 Mn3 Mn2 100.52(5) . .
N32 Mn3 Mn2 157.02(6) . .
N43 Mn3 Mn2 60.11(5) . .
O403 Mn3 Mn2 119.68(5) . .
Mn4 Mn3 Mn2 49.609(4) . .
Mn1 Mn3 Mn2 59.624(5) . .
C41 Mn4 C41 179.998(2) . 2_666
C41 Mn4 C42 90.38(9) . .
C41 Mn4 C42 89.62(9) 2_666 .
C41 Mn4 C42 89.62(9) . 2_666
C41 Mn4 C42 90.38(9) 2_666 2_666
C42 Mn4 C42 179.998(1) . 2_666
C41 Mn4 C43 90.65(9) . .
C41 Mn4 C43 89.35(9) 2_666 .
C42 Mn4 C43 89.73(9) . .
C42 Mn4 C43 90.28(9) 2_666 .
C41 Mn4 C43 89.35(9) . 2_666
C41 Mn4 C43 90.65(9) 2_666 2_666
C42 Mn4 C43 90.27(9) . 2_666
C42 Mn4 C43 89.72(9) 2_666 2_666
C43 Mn4 C43 180.0 . 2_666
C41 Mn4 Mn2 99.46(6) . .
C41 Mn4 Mn2 80.55(6) 2_666 .
C42 Mn4 Mn2 9.40(6) . .
C42 Mn4 Mn2 170.60(6) 2_666 .
C43 Mn4 Mn2 87.18(6) . .
C43 Mn4 Mn2 92.82(6) 2_666 .
C41 Mn4 Mn1 170.43(6) . .
C41 Mn4 Mn1 9.57(6) 2_666 .
C42 Mn4 Mn1 88.85(6) . .
C42 Mn4 Mn1 91.16(6) 2_666 .
C43 Mn4 Mn1 79.81(6) . .
C43 Mn4 Mn1 100.19(6) 2_666 .
Mn2 Mn4 Mn1 79.487(5) . .
C41 Mn4 Mn3 91.78(6) . .
C41 Mn4 Mn3 88.22(6) 2_666 .
C42 Mn4 Mn3 81.73(6) . .
C42 Mn4 Mn3 98.27(6) 2_666 .
C43 Mn4 Mn3 8.07(6) . .
C43 Mn4 Mn3 171.93(6) 2_666 .
Mn2 Mn4 Mn3 79.108(6) . .
Mn1 Mn4 Mn3 78.666(6) . .
C1 O11 Mn1 121.63(13) . .
C101 O12 Mn1 131.83(14) . .
C3 O21 Mn2 121.96(14) . .
C201 O22 Mn2 131.96(15) . .
C5 O31 Mn3 122.36(14) . .
C301 O32 Mn3 130.64(15) . .
C403 O403 Mn3 120.36(17) . .
C403 O403 H40O 109(2) . .
Mn3 O403 H40O 126(2) . .
C11 N11 C13 123.19(19) . .
C11 N11 Mn1 124.35(15) . .
C13 N11 Mn1 112.35(14) . .
C17 N12 C14 121.23(19) . .
C17 N12 Mn1 124.79(16) . .
C14 N12 Mn1 113.91(14) . .
C21 N21 C23 122.92(19) . .
C21 N21 Mn2 124.77(16) . .
C23 N21 Mn2 111.99(14) . .
C27 N22 C24 121.15(19) . .
C27 N22 Mn2 124.49(16) . .
C24 N22 Mn2 114.36(14) . .
C31 N31 C33 122.89(19) . .
C31 N31 Mn3 125.44(15) . .
C33 N31 Mn3 111.35(14) . .
C37 N32 C34 121.46(19) . .
C37 N32 Mn3 123.74(16) . .
C34 N32 Mn3 114.79(14) . .
C41 N41 Mn1 160.39(19) 2_666 .
C42 N42 Mn2 159.84(18) . .
C43 N43 Mn3 163.19(19) . .
O11 C1 C2 121.55(19) . .
O11 C1 C6 117.75(19) . .
C2 C1 C6 120.7(2) . .
C1 C2 C3 118.80(19) . .
C1 C2 C11 120.8(2) . .
C3 C2 C11 120.44(19) . .
O21 C3 C4 121.5(2) . .
O21 C3 C2 117.69(19) . .
C4 C3 C2 120.76(19) . .
C3 C4 C5 118.9(2) . .
C3 C4 C21 120.83(19) . .
C5 C4 C21 120.25(19) . .
O31 C5 C6 121.73(19) . .
O31 C5 C4 117.6(2) . .
C6 C5 C4 120.67(19) . .
C5 C6 C1 119.10(19) . .
C5 C6 C31 121.85(19) . .
C1 C6 C31 119.0(2) . .
N11 C11 C2 120.51(19) . .
N11 C11 C12 119.9(2) . .
C2 C11 C12 119.4(2) . .
C11 C12 H12A 109.5 . .
C11 C12 H12B 109.5 . .
H12A C12 H12B 109.5 . .
C11 C12 H12C 109.5 . .
H12A C12 H12C 109.5 . .
H12B C12 H12C 109.5 . .
N11 C13 C14 108.38(18) . .
N11 C13 H13A 110.0 . .
C14 C13 H13A 110.0 . .
N11 C13 H13B 110.0 . .
C14 C13 H13B 110.0 . .
H13A C13 H13B 108.4 . .
N12 C14 C13 105.43(18) . .
N12 C14 C16 113.25(19) . .
C13 C14 C16 109.1(2) . .
N12 C14 C15 107.45(19) . .
C13 C14 C15 110.8(2) . .
C16 C14 C15 110.8(2) . .
C14 C15 H15A 109.5 . .
C14 C15 H15B 109.5 . .
H15A C15 H15B 109.5 . .
C14 C15 H15C 109.5 . .
H15A C15 H15C 109.5 . .
H15B C15 H15C 109.5 . .
C14 C16 H16A 109.5 . .
C14 C16 H16B 109.5 . .
H16A C16 H16B 109.5 . .
C14 C16 H16C 109.5 . .
H16A C16 H16C 109.5 . .
H16B C16 H16C 109.5 . .
N12 C17 C102 127.3(2) . .
N12 C17 H17A 116.4 . .
C102 C17 H17A 116.4 . .
N21 C21 C4 120.6(2) . .
N21 C21 C22 119.4(2) . .
C4 C21 C22 119.7(2) . .
C21 C22 H22A 109.5 . .
C21 C22 H22B 109.5 . .
H22A C22 H22B 109.5 . .
C21 C22 H22C 109.5 . .
H22A C22 H22C 109.5 . .
H22B C22 H22C 109.5 . .
N21 C23 C24 108.17(19) . .
N21 C23 H23A 110.1 . .
C24 C23 H23A 110.1 . .
N21 C23 H23B 110.1 . .
C24 C23 H23B 110.1 . .
H23A C23 H23B 108.4 . .
N22 C24 C26 113.47(19) . .
N22 C24 C23 104.65(18) . .
C26 C24 C23 109.2(2) . .
N22 C24 C25 107.94(19) . .
C26 C24 C25 111.4(2) . .
C23 C24 C25 110.0(2) . .
C24 C25 H25A 109.5 . .
C24 C25 H25B 109.5 . .
H25A C25 H25B 109.5 . .
C24 C25 H25C 109.5 . .
H25A C25 H25C 109.5 . .
H25B C25 H25C 109.5 . .
C24 C26 H26D 109.5 . .
C24 C26 H26E 109.5 . .
H26D C26 H26E 109.5 . .
C24 C26 H26F 109.5 . .
H26D C26 H26F 109.5 . .
H26E C26 H26F 109.5 . .
N22 C27 C202 127.4(2) . .
N22 C27 H27A 116.3 . .
C202 C27 H27A 116.3 . .
N31 C31 C6 120.3(2) . .
N31 C31 C32 120.23(19) . .
C6 C31 C32 119.30(19) . .
C31 C32 H32A 109.5 . .
C31 C32 H32B 109.5 . .
H32A C32 H32B 109.5 . .
C31 C32 H32C 109.5 . .
H32A C32 H32C 109.5 . .
H32B C32 H32C 109.5 . .
N31 C33 C34 107.90(18) . .
N31 C33 H33A 110.1 . .
C34 C33 H33A 110.1 . .
N31 C33 H33B 110.1 . .
C34 C33 H33B 110.1 . .
H33A C33 H33B 108.4 . .
N32 C34 C35 107.78(19) . .
N32 C34 C36 113.27(18) . .
C35 C34 C36 110.8(2) . .
N32 C34 C33 105.11(18) . .
C35 C34 C33 110.58(19) . .
C36 C34 C33 109.12(19) . .
C34 C35 H35A 109.5 . .
C34 C35 H35B 109.5 . .
H35A C35 H35B 109.5 . .
C34 C35 H35C 109.5 . .
H35A C35 H35C 109.5 . .
H35B C35 H35C 109.5 . .
C34 C36 H36A 109.5 . .
C34 C36 H36B 109.5 . .
H36A C36 H36B 109.5 . .
C34 C36 H36C 109.5 . .
H36A C36 H36C 109.5 . .
H36B C36 H36C 109.5 . .
N32 C37 C302 127.3(2) . .
N32 C37 H37A 116.4 . .
C302 C37 H37A 116.4 . .
N41 C41 Mn4 177.3(2) 2_666 .
N42 C42 Mn4 178.0(2) . .
N43 C43 Mn4 178.1(2) . .
O12 C101 C102 122.1(2) . .
O12 C101 C106 119.4(2) . .
C102 C101 C106 118.5(2) . .
C103 C102 C101 120.5(2) . .
C103 C102 C17 117.2(2) . .
C101 C102 C17 122.2(2) . .
C104 C103 C102 121.9(2) . .
C104 C103 H10B 119.0 . .
C102 C103 H10B 119.0 . .
C103 C104 C105 116.2(2) . .
C103 C104 C120 123.8(2) . .
C105 C104 C120 120.0(2) . .
C106 C105 C104 125.2(2) . .
C106 C105 H10A 117.4 . .
C104 C105 H10A 117.4 . .
C105 C106 C101 117.5(2) . .
C105 C106 C110 122.1(2) . .
C101 C106 C110 120.3(2) . .
C112 C110 C106 111.4(2) . .
C112 C110 C111 110.1(2) . .
C106 C110 C111 108.66(19) . .
C112 C110 C113 107.4(2) . .
C106 C110 C113 111.4(2) . .
C111 C110 C113 107.9(2) . .
C110 C111 H11A 109.5 . .
C110 C111 H11B 109.5 . .
H11A C111 H11B 109.5 . .
C110 C111 H11C 109.5 . .
H11A C111 H11C 109.5 . .
H11B C111 H11C 109.5 . .
C110 C112 H11D 109.5 . .
C110 C112 H11E 109.5 . .
H11D C112 H11E 109.5 . .
C110 C112 H11F 109.5 . .
H11D C112 H11F 109.5 . .
H11E C112 H11F 109.5 . .
C110 C113 H11G 109.5 . .
C110 C113 H11H 109.5 . .
H11G C113 H11H 109.5 . .
C110 C113 H11I 109.5 . .
H11G C113 H11I 109.5 . .
H11H C113 H11I 109.5 . .
C121 C120 C123 108.1(3) . .
C121 C120 C122 108.4(3) . .
C123 C120 C122 109.1(3) . .
C121 C120 C104 111.5(2) . .
C123 C120 C104 111.3(2) . .
C122 C120 C104 108.4(3) . .
C120 C121 H12D 109.5 . .
C120 C121 H12E 109.5 . .
H12D C121 H12E 109.5 . .
C120 C121 H12F 109.5 . .
H12D C121 H12F 109.5 . .
H12E C121 H12F 109.5 . .
C120 C123 H12I 109.5 . .
C120 C123 H12J 109.5 . .
H12I C123 H12J 109.5 . .
C120 C123 H12K 109.5 . .
H12I C123 H12K 109.5 . .
H12J C123 H12K 109.5 . .
C120 C122 H12L 109.5 . .
C120 C122 H12M 109.5 . .
H12L C122 H12M 109.5 . .
C120 C122 H12N 109.5 . .
H12L C122 H12N 109.5 . .
H12M C122 H12N 109.5 . .
O22 C201 C202 121.7(2) . .
O22 C201 C206 119.5(2) . .
C202 C201 C206 118.8(2) . .
C203 C202 C201 120.4(2) . .
C203 C202 C27 117.4(2) . .
C201 C202 C27 122.0(2) . .
C204 C203 C202 121.7(2) . .
C204 C203 H20A 119.1 . .
C202 C203 H20A 119.1 . .
C203 C204 C205 116.7(2) . .
C203 C204 C220 123.5(2) . .
C205 C204 C220 119.8(2) . .
C206 C205 C204 124.9(2) . .
C206 C205 H20B 117.5 . .
C204 C205 H20B 117.5 . .
C205 C206 C201 117.5(2) . .
C205 C206 C210 122.1(2) . .
C201 C206 C210 120.4(2) . .
C212 C210 C206 109.0(3) . .
C212 C210 C213 111.0(3) . .
C206 C210 C213 110.2(3) . .
C212 C210 C211 107.7(3) . .
C206 C210 C211 111.4(2) . .
C213 C210 C211 107.5(3) . .
C210 C211 H21G 109.5 . .
C210 C211 H21H 109.5 . .
H21G C211 H21H 109.5 . .
C210 C211 H21I 109.5 . .
H21G C211 H21I 109.5 . .
H21H C211 H21I 109.5 . .
C210 C212 H21A 109.5 . .
C210 C212 H21B 109.5 . .
H21A C212 H21B 109.5 . .
C210 C212 H21C 109.5 . .
H21A C212 H21C 109.5 . .
H21B C212 H21C 109.5 . .
C210 C213 H21D 109.5 . .
C210 C213 H21E 109.5 . .
H21D C213 H21E 109.5 . .
C210 C213 H21F 109.5 . .
H21D C213 H21F 109.5 . .
H21E C213 H21F 109.5 . .
C223 C220 C221 107.8(3) . .
C223 C220 C222 108.3(3) . .
C221 C220 C222 110.3(3) . .
C223 C220 C204 111.8(2) . .
C221 C220 C204 109.4(2) . .
C222 C220 C204 109.2(2) . .
C220 C221 H22G 109.5 . .
C220 C221 H22H 109.5 . .
H22G C221 H22H 109.5 . .
C220 C221 H22I 109.5 . .
H22G C221 H22I 109.5 . .
H22H C221 H22I 109.5 . .
C220 C222 H22J 109.5 . .
C220 C222 H22K 109.5 . .
H22J C222 H22K 109.5 . .
C220 C222 H22L 109.5 . .
H22J C222 H22L 109.5 . .
H22K C222 H22L 109.5 . .
C220 C223 H22D 109.5 . .
C220 C223 H22E 109.5 . .
H22D C223 H22E 109.5 . .
C220 C223 H22F 109.5 . .
H22D C223 H22F 109.5 . .
H22E C223 H22F 109.5 . .
O32 C301 C302 122.1(2) . .
O32 C301 C306 119.5(2) . .
C302 C301 C306 118.3(2) . .
C303 C302 C301 120.5(2) . .
C303 C302 C37 116.4(2) . .
C301 C302 C37 123.2(2) . .
C304 C303 C302 121.8(2) . .
C304 C303 H30B 119.1 . .
C302 C303 H30B 119.1 . .
C303 C304 C305 116.8(2) . .
C303 C304 C320 121.7(2) . .
C305 C304 C320 121.5(2) . .
C306 C305 C304 124.7(2) . .
C306 C305 H30A 117.6 . .
C304 C305 H30A 117.6 . .
C305 C306 C301 117.8(2) . .
C305 C306 C310 121.7(2) . .
C301 C306 C310 120.5(2) . .
C311 C310 C312 109.5(3) . .
C311 C310 C306 110.0(2) . .
C312 C310 C306 110.1(3) . .
C311 C310 C313 107.8(3) . .
C312 C310 C313 107.8(3) . .
C306 C310 C313 111.6(2) . .
C310 C311 H31A 109.5 . .
C310 C311 H31B 109.5 . .
H31A C311 H31B 109.5 . .
C310 C311 H31C 109.5 . .
H31A C311 H31C 109.5 . .
H31B C311 H31C 109.5 . .
C310 C312 H31D 109.5 . .
C310 C312 H31E 109.5 . .
H31D C312 H31E 109.5 . .
C310 C312 H31F 109.5 . .
H31D C312 H31F 109.5 . .
H31E C312 H31F 109.5 . .
C310 C313 H31G 109.5 . .
C310 C313 H31H 109.5 . .
H31G C313 H31H 109.5 . .
C310 C313 H31I 109.5 . .
H31G C313 H31I 109.5 . .
H31H C313 H31I 109.5 . .
C32B C320 C321 129.3(8) . .
C32B C320 C31B 121.4(10) . .
C321 C320 C31B 16.8(10) . .
C32B C320 C323 57.0(8) . .
C321 C320 C323 118.8(8) . .
C31B C320 C323 130.3(7) . .
C32B C320 C304 112.2(4) . .
C321 C320 C304 113.3(6) . .
C31B C320 C304 110.6(6) . .
C323 C320 C304 114.4(4) . .
C32B C320 C33B 107.3(7) . .
C321 C320 C33B 80.6(7) . .
C31B C320 C33B 97.2(8) . .
C323 C320 C33B 51.2(6) . .
C304 C320 C33B 105.8(3) . .
C32B C320 C322 44.7(7) . .
C321 C320 C322 101.1(7) . .
C31B C320 C322 86.2(9) . .
C323 C320 C322 100.3(8) . .
C304 C320 C322 106.0(3) . .
C33B C320 C322 144.4(4) . .
C320 C321 H32D 109.5 . .
C320 C321 H32E 109.5 . .
H32D C321 H32E 109.5 . .
C320 C321 H32F 109.5 . .
H32D C321 H32F 109.5 . .
H32E C321 H32F 109.5 . .
C320 C322 H32G 109.5 . .
C320 C322 H32H 109.5 . .
H32G C322 H32H 109.5 . .
C320 C322 H32I 109.5 . .
H32G C322 H32I 109.5 . .
H32H C322 H32I 109.5 . .
C320 C323 H32J 109.5 . .
C320 C323 H32K 109.5 . .
H32J C323 H32K 109.5 . .
C320 C323 H32L 109.5 . .
H32J C323 H32L 109.5 . .
H32K C323 H32L 109.5 . .
C320 C31B H31J 109.5 . .
C320 C31B H31K 109.5 . .
H31J C31B H31K 109.5 . .
C320 C31B H31L 109.5 . .
H31J C31B H31L 109.5 . .
H31K C31B H31L 109.5 . .
C320 C32B H32M 109.5 . .
C320 C32B H32N 109.5 . .
H32M C32B H32N 109.5 . .
C320 C32B H32O 109.5 . .
H32M C32B H32O 109.5 . .
H32N C32B H32O 109.5 . .
C320 C33B H33C 109.5 . .
C320 C33B H33D 109.5 . .
H33C C33B H33D 109.5 . .
C320 C33B H33E 109.5 . .
H33C C33B H33E 109.5 . .
H33D C33B H33E 109.5 . .
O403 C403 H40H 109.5 . .
O403 C403 H40I 109.5 . .
H40H C403 H40I 109.5 . .
O403 C403 H40J 109.5 . .
H40H C403 H40J 109.5 . .
H40I C403 H40J 109.5 . .
O52 Mn5 O51 94.23(7) . .
O52 Mn5 N51 173.32(7) . .
O51 Mn5 N51 88.79(7) . .
O52 Mn5 N52 92.07(7) . .
O51 Mn5 N52 163.84(7) . .
N51 Mn5 N52 83.51(8) . .
O52 Mn5 N85 92.03(7) . .
O51 Mn5 N85 92.66(7) . .
N51 Mn5 N85 93.79(7) . .
N52 Mn5 N85 101.98(8) . .
O52 Mn5 O805 89.37(7) . .
O51 Mn5 O805 83.84(8) . .
N51 Mn5 O805 85.02(7) . .
N52 Mn5 O805 81.36(8) . .
N85 Mn5 O805 176.32(8) . .
O52 Mn5 Mn8 90.13(5) . .
O51 Mn5 Mn8 82.19(5) . .
N51 Mn5 Mn8 96.19(5) . .
N52 Mn5 Mn8 112.70(5) . .
N85 Mn5 Mn8 10.81(5) . .
O805 Mn5 Mn8 165.94(6) . .
O52 Mn5 Mn6 137.87(5) . .
O51 Mn5 Mn6 69.05(5) . .
N51 Mn5 Mn6 48.81(5) . .
N52 Mn5 Mn6 114.84(5) . .
N85 Mn5 Mn6 52.53(5) . .
O805 Mn5 Mn6 124.73(5) . .
Mn8 Mn5 Mn6 50.540(5) . .
O52 Mn5 Mn7 84.40(5) . .
O51 Mn5 Mn7 33.10(5) . .
N51 Mn5 Mn7 101.27(5) . .
N52 Mn5 Mn7 162.92(5) . .
N85 Mn5 Mn7 61.57(5) . .
O805 Mn5 Mn7 115.22(6) . .
Mn8 Mn5 Mn7 50.772(4) . .
Mn6 Mn5 Mn7 60.188(6) . .
O62 Mn6 O61 95.10(7) . .
O62 Mn6 N61 174.03(8) . .
O61 Mn6 N61 88.50(7) . .
O62 Mn6 N62 91.80(7) . .
O61 Mn6 N62 163.61(7) . .
N61 Mn6 N62 83.52(8) . .
O62 Mn6 N86 91.79(8) . .
O61 Mn6 N86 94.23(7) . .
N61 Mn6 N86 92.69(8) . .
N62 Mn6 N86 100.40(8) . .
O62 Mn6 O806 90.42(8) . .
O61 Mn6 O806 83.70(7) . .
N61 Mn6 O806 85.24(8) . .
N62 Mn6 O806 81.40(8) . .
N86 Mn6 O806 177.10(8) . .
O62 Mn6 Mn8 89.44(5) . .
O61 Mn6 Mn8 83.22(5) . .
N61 Mn6 Mn8 95.72(5) . .
N62 Mn6 Mn8 111.74(6) . .
N86 Mn6 Mn8 11.51(5) . .
O806 Mn6 Mn8 166.85(6) . .
O62 Mn6 Mn5 84.73(5) . .
O61 Mn6 Mn5 33.49(5) . .
N61 Mn6 Mn5 100.82(5) . .
N62 Mn6 Mn5 162.68(6) . .
N86 Mn6 Mn5 62.84(5) . .
O806 Mn6 Mn5 115.52(6) . .
Mn8 Mn6 Mn5 51.384(4) . .
O62 Mn6 Mn7 137.46(5) . .
O61 Mn6 Mn7 68.99(5) . .
N61 Mn6 Mn7 48.40(5) . .
N62 Mn6 Mn7 114.66(6) . .
N86 Mn6 Mn7 52.63(5) . .
O806 Mn6 Mn7 124.57(6) . .
Mn8 Mn6 Mn7 50.786(4) . .
Mn5 Mn6 Mn7 59.914(5) . .
O72 Mn7 O71 93.67(7) . .
O72 Mn7 N71 171.37(8) . .
O71 Mn7 N71 89.38(7) . .
O72 Mn7 N72 91.91(7) . .
O71 Mn7 N72 164.43(7) . .
N71 Mn7 N72 83.16(7) . .
O72 Mn7 N87 93.88(7) . .
O71 Mn7 N87 92.97(7) . .
N71 Mn7 N87 94.01(8) . .
N72 Mn7 N87 101.15(8) . .
O72 Mn7 O807 90.92(7) . .
O71 Mn7 O807 83.44(7) . .
N71 Mn7 O807 81.40(7) . .
N72 Mn7 O807 81.95(7) . .
N87 Mn7 O807 174.18(7) . .
O72 Mn7 Mn8 92.60(5) . .
O71 Mn7 Mn8 81.86(5) . .
N71 Mn7 Mn8 95.82(5) . .
N72 Mn7 Mn8 112.41(6) . .
N87 Mn7 Mn8 11.28(5) . .
O807 Mn7 Mn8 165.07(5) . .
O72 Mn7 Mn5 140.61(5) . .
O71 Mn7 Mn5 68.81(5) . .
N71 Mn7 Mn5 47.93(5) . .
N72 Mn7 Mn5 114.53(5) . .
N87 Mn7 Mn5 54.20(5) . .
O807 Mn7 Mn5 120.05(5) . .
Mn8 Mn7 Mn5 51.326(4) . .
O72 Mn7 Mn6 85.97(5) . .
O71 Mn7 Mn6 32.80(5) . .
N71 Mn7 Mn6 100.84(5) . .
N72 Mn7 Mn6 162.53(5) . .
N87 Mn7 Mn6 61.78(5) . .
O807 Mn7 Mn6 115.39(5) . .
Mn8 Mn7 Mn6 50.497(4) . .
Mn5 Mn7 Mn6 59.898(5) . .
C86 Mn8 C86 179.998(2) . 2_577
C86 Mn8 C87 88.59(9) . .
C86 Mn8 C87 91.41(9) 2_577 .
C86 Mn8 C87 91.42(9) . 2_577
C86 Mn8 C87 88.58(9) 2_577 2_577
C87 Mn8 C87 180.00(10) . 2_577
C86 Mn8 C85 88.41(9) . .
C86 Mn8 C85 91.59(9) 2_577 .
C87 Mn8 C85 88.44(9) . .
C87 Mn8 C85 91.56(9) 2_577 .
C86 Mn8 C85 91.59(9) . 2_577
C86 Mn8 C85 88.41(9) 2_577 2_577
C87 Mn8 C85 91.56(9) . 2_577
C87 Mn8 C85 88.44(9) 2_577 2_577
C85 Mn8 C85 180.00(10) . 2_577
C86 Mn8 Mn6 8.96(6) . .
C86 Mn8 Mn6 171.04(6) 2_577 .
C87 Mn8 Mn6 87.53(6) . .
C87 Mn8 Mn6 92.48(6) 2_577 .
C85 Mn8 Mn6 79.49(6) . .
C85 Mn8 Mn6 100.51(6) 2_577 .
C86 Mn8 Mn7 79.95(6) . .
C86 Mn8 Mn7 100.05(6) 2_577 .
C87 Mn8 Mn7 8.82(6) . .
C87 Mn8 Mn7 171.18(6) 2_577 .
C85 Mn8 Mn7 86.45(6) . .
C85 Mn8 Mn7 93.55(6) 2_577 .
Mn6 Mn8 Mn7 78.717(6) . .
C86 Mn8 Mn5 87.02(6) . .
C86 Mn8 Mn5 92.98(6) 2_577 .
C87 Mn8 Mn5 79.98(6) . .
C87 Mn8 Mn5 100.02(6) 2_577 .
C85 Mn8 Mn5 8.55(6) . .
C85 Mn8 Mn5 171.45(6) 2_577 .
Mn6 Mn8 Mn5 78.076(6) . .
Mn7 Mn8 Mn5 77.902(6) . .
C45 O51 Mn5 122.55(14) . .
C501 O52 Mn5 131.48(14) . .
C47 O61 Mn6 122.30(13) . .
C601 O62 Mn6 131.94(15) . .
C49 O71 Mn7 122.76(14) . .
C701 O72 Mn7 131.33(14) . .
C805 O805 Mn5 127.4(2) . .
C805 O805 H80O 112(2) . .
Mn5 O805 H80O 109(2) . .
C806 O806 Mn6 135.4(2) . .
C806 O806 H81O 105(3) . .
Mn6 O806 H81O 117(3) . .
C807 O807 Mn7 118.7(2) . .
C807 O807 H82O 104(3) . .
Mn7 O807 H82O 123(3) . .
C51 N51 C53 123.15(18) . .
C51 N51 Mn5 125.06(15) . .
C53 N51 Mn5 111.23(14) . .
C57 N52 C54 121.65(19) . .
C57 N52 Mn5 124.22(16) . .
C54 N52 Mn5 113.99(14) . .
C61 N61 C63 123.0(2) . .
C61 N61 Mn6 125.48(15) . .
C63 N61 Mn6 111.31(15) . .
C67 N62 C64 122.04(19) . .
C67 N62 Mn6 124.20(16) . .
C64 N62 Mn6 113.63(14) . .
C71 N71 C73 123.04(18) . .
C71 N71 Mn7 124.76(15) . .
C73 N71 Mn7 111.57(13) . .
C77 N72 C74 121.34(18) . .
C77 N72 Mn7 124.29(15) . .
C74 N72 Mn7 114.26(13) . .
C85 N85 Mn5 163.14(19) . .
C86 N86 Mn6 162.09(18) . .
C87 N87 Mn7 162.41(18) . .
O51 C45 C46 121.51(19) . .
O51 C45 C50 117.44(19) . .
C46 C45 C50 121.0(2) . .
C45 C46 C47 118.56(19) . .
C45 C46 C51 121.20(19) . .
C47 C46 C51 120.24(19) . .
O61 C47 C48 121.9(2) . .
O61 C47 C46 117.50(19) . .
C48 C47 C46 120.6(2) . .
C49 C48 C47 118.9(2) . .
C49 C48 C61 119.9(2) . .
C47 C48 C61 121.2(2) . .
O71 C49 C50 121.21(19) . .
O71 C49 C48 117.71(19) . .
C50 C49 C48 121.1(2) . .
C49 C50 C45 118.78(19) . .
C49 C50 C71 121.57(19) . .
C45 C50 C71 119.65(19) . .
N51 C51 C46 120.62(19) . .
N51 C51 C52 119.8(2) . .
C46 C51 C52 119.3(2) . .
C51 C52 H52A 109.5 . .
C51 C52 H52B 109.5 . .
H52A C52 H52B 109.5 . .
C51 C52 H52C 109.5 . .
H52A C52 H52C 109.5 . .
H52B C52 H52C 109.5 . .
N51 C53 C54 109.07(18) . .
N51 C53 H53A 109.9 . .
C54 C53 H53A 109.9 . .
N51 C53 H53B 109.9 . .
C54 C53 H53B 109.9 . .
H53A C53 H53B 108.3 . .
N52 C54 C56 113.33(19) . .
N52 C54 C55 107.13(19) . .
C56 C54 C55 111.6(2) . .
N52 C54 C53 105.90(18) . .
C56 C54 C53 108.8(2) . .
C55 C54 C53 109.9(2) . .
C54 C55 H55A 109.5 . .
C54 C55 H55B 109.5 . .
H55A C55 H55B 109.5 . .
C54 C55 H55C 109.5 . .
H55A C55 H55C 109.5 . .
H55B C55 H55C 109.5 . .
C54 C56 H56A 109.5 . .
C54 C56 H56B 109.5 . .
H56A C56 H56B 109.5 . .
C54 C56 H56C 109.5 . .
H56A C56 H56C 109.5 . .
H56B C56 H56C 109.5 . .
N52 C57 C502 127.1(2) . .
N52 C57 H57A 116.5 . .
C502 C57 H57A 116.5 . .
N61 C61 C48 120.4(2) . .
N61 C61 C62 119.4(2) . .
C48 C61 C62 120.0(2) . .
C61 C62 H62A 109.5 . .
C61 C62 H62B 109.5 . .
H62A C62 H62B 109.5 . .
C61 C62 H62C 109.5 . .
H62A C62 H62C 109.5 . .
H62B C62 H62C 109.5 . .
N61 C63 C64 109.07(19) . .
N61 C63 H63A 109.9 . .
C64 C63 H63A 109.9 . .
N61 C63 H63B 109.9 . .
C64 C63 H63B 109.9 . .
H63A C63 H63B 108.3 . .
N62 C64 C65 113.9(2) . .
N62 C64 C66 107.6(2) . .
C65 C64 C66 111.0(2) . .
N62 C64 C63 105.69(19) . .
C65 C64 C63 108.3(2) . .
C66 C64 C63 110.2(2) . .
C64 C65 H65A 109.5 . .
C64 C65 H65B 109.5 . .
H65A C65 H65B 109.5 . .
C64 C65 H65C 109.5 . .
H65A C65 H65C 109.5 . .
H65B C65 H65C 109.5 . .
C64 C66 H66A 109.5 . .
C64 C66 H66B 109.5 . .
H66A C66 H66B 109.5 . .
C64 C66 H66C 109.5 . .
H66A C66 H66C 109.5 . .
H66B C66 H66C 109.5 . .
N62 C67 C602 127.0(2) . .
N62 C67 H67A 116.5 . .
C602 C67 H67A 116.5 . .
N71 C71 C50 120.97(19) . .
N71 C71 C72 119.4(2) . .
C50 C71 C72 119.38(19) . .
C71 C72 H72A 109.5 . .
C71 C72 H72B 109.5 . .
H72A C72 H72B 109.5 . .
C71 C72 H72C 109.5 . .
H72A C72 H72C 109.5 . .
H72B C72 H72C 109.5 . .
N71 C73 C74 108.75(17) . .
N71 C73 H73A 109.9 . .
C74 C73 H73A 109.9 . .
N71 C73 H73B 109.9 . .
C74 C73 H73B 109.9 . .
H73A C73 H73B 108.3 . .
N72 C74 C76 113.16(18) . .
N72 C74 C73 105.72(18) . .
C76 C74 C73 109.39(19) . .
N72 C74 C75 107.57(18) . .
C76 C74 C75 111.1(2) . .
C73 C74 C75 109.73(19) . .
C74 C75 H75A 109.5 . .
C74 C75 H75B 109.5 . .
H75A C75 H75B 109.5 . .
C74 C75 H75C 109.5 . .
H75A C75 H75C 109.5 . .
H75B C75 H75C 109.5 . .
C74 C76 H76A 109.5 . .
C74 C76 H76B 109.5 . .
H76A C76 H76B 109.5 . .
C74 C76 H76C 109.5 . .
H76A C76 H76C 109.5 . .
H76B C76 H76C 109.5 . .
N72 C77 C702 127.0(2) . .
N72 C77 H77A 116.5 . .
C702 C77 H77A 116.5 . .
N85 C85 Mn8 177.3(2) . .
N86 C86 Mn8 177.2(2) . .
N87 C87 Mn8 177.31(19) . .
O52 C501 C502 122.5(2) . .
O52 C501 C506 118.7(2) . .
C502 C501 C506 118.7(2) . .
C503 C502 C501 120.4(2) . .
C503 C502 C57 117.4(2) . .
C501 C502 C57 122.2(2) . .
C504 C503 C502 121.9(2) . .
C504 C503 H50A 119.1 . .
C502 C503 H50A 119.1 . .
C503 C504 C505 116.6(2) . .
C503 C504 C520 123.1(2) . .
C505 C504 C520 120.3(2) . .
C506 C505 C504 125.1(2) . .
C506 C505 H50B 117.4 . .
C504 C505 H50B 117.4 . .
C505 C506 C501 117.2(2) . .
C505 C506 C510 122.7(2) . .
C501 C506 C510 120.1(2) . .
C512 C510 C506 110.5(2) . .
C512 C510 C511 107.4(2) . .
C506 C510 C511 111.6(2) . .
C512 C510 C513 110.0(2) . .
C506 C510 C513 109.9(2) . .
C511 C510 C513 107.4(2) . .
C510 C511 H51A 109.5 . .
C510 C511 H51B 109.5 . .
H51A C511 H51B 109.5 . .
C510 C511 H51C 109.5 . .
H51A C511 H51C 109.5 . .
H51B C511 H51C 109.5 . .
C510 C512 H51D 109.5 . .
C510 C512 H51E 109.5 . .
H51D C512 H51E 109.5 . .
C510 C512 H51F 109.5 . .
H51D C512 H51F 109.5 . .
H51E C512 H51F 109.5 . .
C510 C513 H51G 109.5 . .
C510 C513 H51H 109.5 . .
H51G C513 H51H 109.5 . .
C510 C513 H51I 109.5 . .
H51G C513 H51I 109.5 . .
H51H C513 H51I 109.5 . .
C521 C520 C522 109.3(3) . .
C521 C520 C523 107.9(3) . .
C522 C520 C523 108.5(3) . .
C521 C520 C504 111.3(2) . .
C522 C520 C504 109.0(2) . .
C523 C520 C504 110.8(2) . .
C520 C521 H52D 109.5 . .
C520 C521 H52E 109.5 . .
H52D C521 H52E 109.5 . .
C520 C521 H52F 109.5 . .
H52D C521 H52F 109.5 . .
H52E C521 H52F 109.5 . .
C520 C522 H52G 109.5 . .
C520 C522 H52H 109.5 . .
H52G C522 H52H 109.5 . .
C520 C522 H52I 109.5 . .
H52G C522 H52I 109.5 . .
H52H C522 H52I 109.5 . .
C520 C523 H52J 109.5 . .
C520 C523 H52K 109.5 . .
H52J C523 H52K 109.5 . .
C520 C523 H52L 109.5 . .
H52J C523 H52L 109.5 . .
H52K C523 H52L 109.5 . .
O62 C601 C602 122.1(2) . .
O62 C601 C606 119.1(2) . .
C602 C601 C606 118.7(2) . .
C603 C602 C601 120.3(2) . .
C603 C602 C67 117.3(2) . .
C601 C602 C67 122.3(2) . .
C604 C603 C602 121.6(2) . .
C604 C603 H60A 119.2 . .
C602 C603 H60A 119.2 . .
C603 C604 C605 116.7(2) . .
C603 C604 C620 123.2(2) . .
C605 C604 C620 120.1(2) . .
C606 C605 C604 124.9(2) . .
C606 C605 H60B 117.6 . .
C604 C605 H60B 117.6 . .
C605 C606 C601 117.8(2) . .
C605 C606 C610 122.3(2) . .
C601 C606 C610 119.9(2) . .
C613 C610 C612 107.2(2) . .
C613 C610 C606 111.6(2) . .
C612 C610 C606 110.9(2) . .
C613 C610 C611 107.8(2) . .
C612 C610 C611 109.0(2) . .
C606 C610 C611 110.1(2) . .
C610 C611 H61A 109.5 . .
C610 C611 H61B 109.5 . .
H61A C611 H61B 109.5 . .
C610 C611 H61C 109.5 . .
H61A C611 H61C 109.5 . .
H61B C611 H61C 109.5 . .
C610 C612 H61D 109.5 . .
C610 C612 H61E 109.5 . .
H61D C612 H61E 109.5 . .
C610 C612 H61F 109.5 . .
H61D C612 H61F 109.5 . .
H61E C612 H61F 109.5 . .
C610 C613 H61G 109.5 . .
C610 C613 H61H 109.5 . .
H61G C613 H61H 109.5 . .
C610 C613 H61I 109.5 . .
H61G C613 H61I 109.5 . .
H61H C613 H61I 109.5 . .
C622 C620 C621 108.6(3) . .
C622 C620 C623 109.3(3) . .
C621 C620 C623 107.3(3) . .
C622 C620 C604 109.1(2) . .
C621 C620 C604 111.8(2) . .
C623 C620 C604 110.7(2) . .
C620 C621 H62D 109.5 . .
C620 C621 H62E 109.5 . .
H62D C621 H62E 109.5 . .
C620 C621 H62F 109.5 . .
H62D C621 H62F 109.5 . .
H62E C621 H62F 109.5 . .
C620 C622 H62G 109.5 . .
C620 C622 H62H 109.5 . .
H62G C622 H62H 109.5 . .
C620 C622 H62I 109.5 . .
H62G C622 H62I 109.5 . .
H62H C622 H62I 109.5 . .
C620 C623 H62J 109.5 . .
C620 C623 H62K 109.5 . .
H62J C623 H62K 109.5 . .
C620 C623 H62L 109.5 . .
H62J C623 H62L 109.5 . .
H62K C623 H62L 109.5 . .
O72 C701 C702 121.8(2) . .
O72 C701 C706 119.1(2) . .
C702 C701 C706 119.2(2) . .
C701 C702 C703 119.9(2) . .
C701 C702 C77 122.6(2) . .
C703 C702 C77 117.4(2) . .
C704 C703 C702 122.2(2) . .
C704 C703 H70A 118.9 . .
C702 C703 H70A 118.9 . .
C703 C704 C705 116.5(2) . .
C703 C704 C720 123.7(2) . .
C705 C704 C720 119.8(2) . .
C706 C705 C704 124.8(2) . .
C706 C705 H70B 117.6 . .
C704 C705 H70B 117.6 . .
C705 C706 C701 117.4(2) . .
C705 C706 C710 122.6(2) . .
C701 C706 C710 119.98(19) . .
C713 C710 C712 106.8(2) . .
C713 C710 C706 111.60(19) . .
C712 C710 C706 110.61(19) . .
C713 C710 C711 107.8(2) . .
C712 C710 C711 110.2(2) . .
C706 C710 C711 109.68(19) . .
C710 C711 H71A 109.5 . .
C710 C711 H71B 109.5 . .
H71A C711 H71B 109.5 . .
C710 C711 H71C 109.5 . .
H71A C711 H71C 109.5 . .
H71B C711 H71C 109.5 . .
C710 C712 H71D 109.5 . .
C710 C712 H71E 109.5 . .
H71D C712 H71E 109.5 . .
C710 C712 H71F 109.5 . .
H71D C712 H71F 109.5 . .
H71E C712 H71F 109.5 . .
C710 C713 H71G 109.5 . .
C710 C713 H71H 109.5 . .
H71G C713 H71H 109.5 . .
C710 C713 H71I 109.5 . .
H71G C713 H71I 109.5 . .
H71H C713 H71I 109.5 . .
C723 C720 C721 108.1(2) . .
C723 C720 C722 108.2(2) . .
C721 C720 C722 109.4(2) . .
C723 C720 C704 112.0(2) . .
C721 C720 C704 110.2(2) . .
C722 C720 C704 108.8(2) . .
C720 C721 H72D 109.5 . .
C720 C721 H72E 109.5 . .
H72D C721 H72E 109.5 . .
C720 C721 H72F 109.5 . .
H72D C721 H72F 109.5 . .
H72E C721 H72F 109.5 . .
C720 C722 H72G 109.5 . .
C720 C722 H72H 109.5 . .
H72G C722 H72H 109.5 . .
C720 C722 H72I 109.5 . .
H72G C722 H72I 109.5 . .
H72H C722 H72I 109.5 . .
C720 C723 H72J 109.5 . .
C720 C723 H72K 109.5 . .
H72J C723 H72K 109.5 . .
C720 C723 H72L 109.5 . .
H72J C723 H72L 109.5 . .
H72K C723 H72L 109.5 . .
O805 C805 H80A 109.5 . .
O805 C805 H80B 109.5 . .
H80A C805 H80B 109.5 . .
O805 C805 H80C 109.5 . .
H80A C805 H80C 109.5 . .
H80B C805 H80C 109.5 . .
O806 C806 H80D 109.5 . .
O806 C806 H80E 109.5 . .
H80D C806 H80E 109.5 . .
O806 C806 H80F 109.5 . .
H80D C806 H80F 109.5 . .
H80E C806 H80F 109.5 . .
O807 C807 H80G 109.5 . .
O807 C807 H80H 109.5 . .
H80G C807 H80H 109.5 . .
O807 C807 H80I 109.5 . .
H80G C807 H80I 109.5 . .
H80H C807 H80I 109.5 . .
C901 B1 C919 107.5(2) . .
C901 B1 C913 112.8(2) . .
C919 B1 C913 110.2(2) . .
C901 B1 C907 107.6(2) . .
C919 B1 C907 109.3(2) . .
C913 B1 C907 109.3(2) . .
C902 C901 C906 114.6(3) . .
C902 C901 B1 123.5(2) . .
C906 C901 B1 121.8(3) . .
C903 C902 C901 123.2(3) . .
C903 C902 H90A 118.4 . .
C901 C902 H90A 118.4 . .
C904 C903 C902 120.4(3) . .
C904 C903 H90B 119.8 . .
C902 C903 H90B 119.8 . .
C903 C904 C905 118.5(3) . .
C903 C904 H90C 120.8 . .
C905 C904 H90C 120.8 . .
C904 C905 C906 120.8(3) . .
C904 C905 H90D 119.6 . .
C906 C905 H90D 119.6 . .
C905 C906 C901 122.5(3) . .
C905 C906 H90E 118.7 . .
C901 C906 H90E 118.7 . .
C912 C907 C908 114.9(3) . .
C912 C907 B1 123.5(3) . .
C908 C907 B1 121.6(3) . .
C909 C908 C907 123.0(3) . .
C909 C908 H90F 118.5 . .
C907 C908 H90F 118.5 . .
C908 C909 C910 120.2(3) . .
C908 C909 H90G 119.9 . .
C910 C909 H90G 119.9 . .
C911 C910 C909 119.0(3) . .
C911 C910 H91A 120.5 . .
C909 C910 H91A 120.5 . .
C910 C911 C912 119.9(3) . .
C910 C911 H91B 120.1 . .
C912 C911 H91B 120.1 . .
C907 C912 C911 123.0(3) . .
C907 C912 H91C 118.5 . .
C911 C912 H91C 118.5 . .
C918 C913 C914 114.2(3) . .
C918 C913 B1 121.1(2) . .
C914 C913 B1 124.8(2) . .
C913 C914 C915 122.8(3) . .
C913 C914 H91D 118.6 . .
C915 C914 H91D 118.6 . .
C916 C915 C914 120.2(3) . .
C916 C915 H91E 119.9 . .
C914 C915 H91E 119.9 . .
C917 C916 C915 118.8(3) . .
C917 C916 H91F 120.6 . .
C915 C916 H91F 120.6 . .
C916 C917 C918 120.4(3) . .
C916 C917 H91G 119.8 . .
C918 C917 H91G 119.8 . .
C917 C918 C913 123.6(3) . .
C917 C918 H91H 118.2 . .
C913 C918 H91H 118.2 . .
C920 C919 C924 115.3(2) . .
C920 C919 B1 122.2(2) . .
C924 C919 B1 122.0(2) . .
C921 C920 C919 122.6(3) . .
C921 C920 H92A 118.7 . .
C919 C920 H92A 118.7 . .
C922 C921 C920 119.9(3) . .
C922 C921 H92B 120.1 . .
C920 C921 H92B 120.1 . .
C923 C922 C921 119.2(3) . .
C923 C922 H92C 120.4 . .
C921 C922 H92C 120.4 . .
C922 C923 C924 120.2(3) . .
C922 C923 H92D 119.9 . .
C924 C923 H92D 119.9 . .
C923 C924 C919 122.7(3) . .
C923 C924 H92E 118.6 . .
C919 C924 H92E 118.6 . .
C925 B2 C937 111.2(2) . .
C925 B2 C931 109.7(2) . .
C937 B2 C931 109.2(2) . .
C925 B2 C943 107.5(2) . .
C937 B2 C943 106.9(2) . .
C931 B2 C943 112.3(2) . .
C926 C925 C930 115.6(3) . .
C926 C925 B2 124.5(3) . .
C930 C925 B2 119.9(2) . .
C925 C926 C927 121.4(4) . .
C925 C926 H92F 119.3 . .
C927 C926 H92F 119.3 . .
C928 C927 C926 121.0(4) . .
C928 C927 H92G 119.5 . .
C926 C927 H92G 119.5 . .
C927 C928 C929 119.3(3) . .
C927 C928 H92H 120.4 . .
C929 C928 H92H 120.4 . .
C928 C929 C930 119.9(4) . .
C928 C929 H92I 120.0 . .
C930 C929 H92I 120.0 . .
C929 C930 C925 122.9(3) . .
C929 C930 H93A 118.6 . .
C925 C930 H93A 118.6 . .
C932 C931 C936 114.3(2) . .
C932 C931 B2 123.7(2) . .
C936 C931 B2 121.9(2) . .
C933 C932 C931 123.1(3) . .
C933 C932 H93B 118.5 . .
C931 C932 H93B 118.5 . .
C934 C933 C932 120.2(3) . .
C934 C933 H93C 119.9 . .
C932 C933 H93C 119.9 . .
C935 C934 C933 118.7(3) . .
C935 C934 H93D 120.7 . .
C933 C934 H93D 120.7 . .
C934 C935 C936 120.7(3) . .
C934 C935 H93E 119.6 . .
C936 C935 H93E 119.6 . .
C935 C936 C931 122.9(3) . .
C935 C936 H93F 118.5 . .
C931 C936 H93F 118.5 . .
C938 C937 C942 114.6(3) . .
C938 C937 B2 123.2(2) . .
C942 C937 B2 122.1(2) . .
C939 C938 C937 123.0(3) . .
C939 C938 H93G 118.5 . .
C937 C938 H93G 118.5 . .
C940 C939 C938 120.2(3) . .
C940 C939 H93H 119.9 . .
C938 C939 H93H 119.9 . .
C941 C940 C939 118.9(3) . .
C941 C940 H94A 120.5 . .
C939 C940 H94A 120.5 . .
C940 C941 C942 120.1(3) . .
C940 C941 H94B 120.0 . .
C942 C941 H94B 120.0 . .
C941 C942 C937 123.0(3) . .
C941 C942 H94C 118.5 . .
C937 C942 H94C 118.5 . .
C944 C943 C948 114.7(2) . .
C944 C943 B2 125.0(2) . .
C948 C943 B2 120.1(2) . .
C945 C944 C943 122.7(2) . .
C945 C944 H94D 118.7 . .
C943 C944 H94D 118.7 . .
C946 C945 C944 120.9(2) . .
C946 C945 H94E 119.5 . .
C944 C945 H94E 119.5 . .
C945 C946 C947 118.8(2) . .
C945 C946 H94F 120.6 . .
C947 C946 H94F 120.6 . .
C946 C947 C948 119.9(3) . .
C946 C947 H94G 120.0 . .
C948 C947 H94G 120.0 . .
C947 C948 C943 123.0(2) . .
C947 C948 H94H 118.5 . .
C943 C948 H94H 118.5 . .
C955 B3 C961 107.0(2) . .
C955 B3 C949 110.7(2) . .
C961 B3 C949 111.9(2) . .
C955 B3 C967 112.3(2) . .
C961 B3 C967 107.5(2) . .
C949 B3 C967 107.4(2) . .
C954 C949 C950 114.9(3) . .
C954 C949 B3 124.7(2) . .
C950 C949 B3 120.3(2) . .
C951 C950 C949 122.8(3) . .
C951 C950 H95A 118.6 . .
C949 C950 H95A 118.6 . .
C952 C951 C950 120.1(3) . .
C952 C951 H95B 120.0 . .
C950 C951 H95B 120.0 . .
C953 C952 C951 119.2(3) . .
C953 C952 H95C 120.4 . .
C951 C952 H95C 120.4 . .
C952 C953 C954 119.9(3) . .
C952 C953 H95D 120.0 . .
C954 C953 H95D 120.0 . .
C953 C954 C949 123.0(3) . .
C953 C954 H95E 118.5 . .
C949 C954 H95E 118.5 . .
C960 C955 C956 115.1(2) . .
C960 C955 B3 126.8(2) . .
C956 C955 B3 118.0(2) . .
C957 C956 C955 122.8(3) . .
C957 C956 H95F 118.6 . .
C955 C956 H95F 118.6 . .
C958 C957 C956 120.2(3) . .
C958 C957 H95G 119.9 . .
C956 C957 H95G 119.9 . .
C957 C958 C959 119.3(3) . .
C957 C958 H95H 120.4 . .
C959 C958 H95H 120.4 . .
C958 C959 C960 119.9(3) . .
C958 C959 H95I 120.0 . .
C960 C959 H95I 120.0 . .
C959 C960 C955 122.7(3) . .
C959 C960 H96A 118.7 . .
C955 C960 H96A 118.7 . .
C966 C961 C962 114.8(3) . .
C966 C961 B3 124.2(2) . .
C962 C961 B3 120.8(2) . .
C963 C962 C961 123.3(3) . .
C963 C962 H96B 118.4 . .
C961 C962 H96B 118.4 . .
C964 C963 C962 119.4(3) . .
C964 C963 H96C 120.3 . .
C962 C963 H96C 120.3 . .
C965 C964 C963 119.1(3) . .
C965 C964 H96D 120.5 . .
C963 C964 H96D 120.5 . .
C964 C965 C966 120.9(3) . .
C964 C965 H96E 119.5 . .
C966 C965 H96E 119.5 . .
C965 C966 C961 122.5(3) . .
C965 C966 H96F 118.8 . .
C961 C966 H96F 118.8 . .
C972 C967 C968 115.1(2) . .
C972 C967 B3 120.9(2) . .
C968 C967 B3 124.0(2) . .
C969 C968 C967 122.6(3) . .
C969 C968 H96G 118.7 . .
C967 C968 H96G 118.7 . .
C970 C969 C968 120.2(3) . .
C970 C969 H96H 119.9 . .
C968 C969 H96H 119.9 . .
C969 C970 C971 119.3(3) . .
C969 C970 H97A 120.3 . .
C971 C970 H97A 120.3 . .
C970 C971 C972 119.8(3) . .
C970 C971 H97B 120.1 . .
C972 C971 H97B 120.1 . .
C971 C972 C967 123.1(3) . .
C971 C972 H97C 118.5 . .
C967 C972 H97C 118.5 . .
C1M O1M C1BM 38.6(4) . .
C3MB O3M C3M 26.0(8) . .
O4M C4M O4MB 65.5(4) . .
O5MB C5M O5M 66.1(6) . .

loop_
_geom_bond_atom_site_label_1
_geom_bond_atom_site_label_2
_geom_bond_distance
_geom_bond_site_symmetry_2
Mn1 O12 1.8671(16) .
Mn1 O11 1.8823(16) .
Mn1 N11 1.9641(18) .
Mn1 N12 1.9826(19) .
Mn1 N41 2.1412(19) .
Mn1 Mn4 5.1923(4) .
Mn1 Mn2 6.6368(5) .
Mn1 Mn3 6.6604(5) .
Mn2 O22 1.8602(16) .
Mn2 O21 1.8852(15) .
Mn2 N21 1.9628(19) .
Mn2 N22 1.9817(19) .
Mn2 N42 2.137(2) .
Mn2 Mn4 5.1882(3) .
Mn2 Mn3 6.6891(5) .
Mn3 O32 1.8723(16) .
Mn3 O31 1.8980(15) .
Mn3 N31 1.9711(19) .
Mn3 N32 1.9848(18) .
Mn3 N43 2.230(2) .
Mn3 O403 2.3139(18) .
Mn3 Mn4 5.3149(4) .
Mn4 C41 1.987(2) .
Mn4 C41 1.987(2) 2_666
Mn4 C42 1.988(2) .
Mn4 C42 1.988(2) 2_666
Mn4 C43 1.998(2) .
Mn4 C43 1.998(2) 2_666
O11 C1 1.311(3) .
O12 C101 1.319(3) .
O21 C3 1.317(3) .
O22 C201 1.321(3) .
O31 C5 1.312(3) .
O32 C301 1.313(3) .
O403 C403 1.410(3) .
O403 H40O 0.842(18) .
N11 C11 1.303(3) .
N11 C13 1.478(3) .
N12 C17 1.290(3) .
N12 C14 1.505(3) .
N21 C21 1.305(3) .
N21 C23 1.477(3) .
N22 C27 1.289(3) .
N22 C24 1.506(3) .
N31 C31 1.302(3) .
N31 C33 1.479(3) .
N32 C37 1.282(3) .
N32 C34 1.499(3) .
N41 C41 1.152(3) 2_666
N42 C42 1.152(3) .
N43 C43 1.151(3) .
C1 C2 1.419(3) .
C1 C6 1.425(3) .
C2 C3 1.424(3) .
C2 C11 1.460(3) .
C3 C4 1.416(3) .
C4 C5 1.432(3) .
C4 C21 1.455(3) .
C5 C6 1.409(3) .
C6 C31 1.462(3) .
C11 C12 1.515(3) .
C12 H12A 0.9800 .
C12 H12B 0.9800 .
C12 H12C 0.9800 .
C13 C14 1.523(3) .
C13 H13A 0.9900 .
C13 H13B 0.9900 .
C14 C16 1.528(3) .
C14 C15 1.529(3) .
C15 H15A 0.9800 .
C15 H15B 0.9800 .
C15 H15C 0.9800 .
C16 H16A 0.9800 .
C16 H16B 0.9800 .
C16 H16C 0.9800 .
C17 C102 1.435(3) .
C17 H17A 0.9500 .
C21 C22 1.509(3) .
C22 H22A 0.9800 .
C22 H22B 0.9800 .
C22 H22C 0.9800 .
C23 C24 1.525(3) .
C23 H23A 0.9900 .
C23 H23B 0.9900 .
C24 C26 1.525(3) .
C24 C25 1.527(3) .
C25 H25A 0.9800 .
C25 H25B 0.9800 .
C25 H25C 0.9800 .
C26 H26D 0.9800 .
C26 H26E 0.9800 .
C26 H26F 0.9800 .
C27 C202 1.433(3) .
C27 H27A 0.9500 .
C31 C32 1.507(3) .
C32 H32A 0.9800 .
C32 H32B 0.9800 .
C32 H32C 0.9800 .
C33 C34 1.540(3) .
C33 H33A 0.9900 .
C33 H33B 0.9900 .
C34 C35 1.524(3) .
C34 C36 1.527(3) .
C35 H35A 0.9800 .
C35 H35B 0.9800 .
C35 H35C 0.9800 .
C36 H36A 0.9800 .
C36 H36B 0.9800 .
C36 H36C 0.9800 .
C37 C302 1.438(3) .
C37 H37A 0.9500 .
C41 N41 1.152(3) 2_666
C101 C102 1.417(3) .
C101 C106 1.428(3) .
C102 C103 1.410(3) .
C103 C104 1.371(4) .
C103 H10B 0.9500 .
C104 C105 1.415(3) .
C104 C120 1.534(4) .
C105 C106 1.377(3) .
C105 H10A 0.9500 .
C106 C110 1.538(3) .
C110 C112 1.529(4) .
C110 C111 1.539(3) .
C110 C113 1.540(3) .
C111 H11A 0.9800 .
C111 H11B 0.9800 .
C111 H11C 0.9800 .
C112 H11D 0.9800 .
C112 H11E 0.9800 .
C112 H11F 0.9800 .
C113 H11G 0.9800 .
C113 H11H 0.9800 .
C113 H11I 0.9800 .
C120 C121 1.515(4) .
C120 C123 1.518(5) .
C120 C122 1.531(5) .
C121 H12D 0.9800 .
C121 H12E 0.9800 .
C121 H12F 0.9800 .
C123 H12I 0.9800 .
C123 H12J 0.9800 .
C123 H12K 0.9800 .
C122 H12L 0.9800 .
C122 H12M 0.9800 .
C122 H12N 0.9800 .
C201 C202 1.413(3) .
C201 C206 1.425(3) .
C202 C203 1.408(3) .
C203 C204 1.372(3) .
C203 H20A 0.9500 .
C204 C205 1.403(3) .
C204 C220 1.537(3) .
C205 C206 1.382(3) .
C205 H20B 0.9500 .
C206 C210 1.533(4) .
C210 C212 1.528(6) .
C210 C213 1.540(5) .
C210 C211 1.548(4) .
C211 H21G 0.9800 .
C211 H21H 0.9800 .
C211 H21I 0.9800 .
C212 H21A 0.9800 .
C212 H21B 0.9800 .
C212 H21C 0.9800 .
C213 H21D 0.9800 .
C213 H21E 0.9800 .
C213 H21F 0.9800 .
C220 C223 1.519(4) .
C220 C221 1.527(5) .
C220 C222 1.535(4) .
C221 H22G 0.9800 .
C221 H22H 0.9800 .
C221 H22I 0.9800 .
C222 H22J 0.9800 .
C222 H22K 0.9800 .
C222 H22L 0.9800 .
C223 H22D 0.9800 .
C223 H22E 0.9800 .
C223 H22F 0.9800 .
C301 C302 1.419(3) .
C301 C306 1.424(3) .
C302 C303 1.406(3) .
C303 C304 1.371(4) .
C303 H30B 0.9500 .
C304 C305 1.401(4) .
C304 C320 1.535(4) .
C305 C306 1.383(4) .
C305 H30A 0.9500 .
C306 C310 1.537(4) .
C310 C311 1.532(5) .
C310 C312 1.532(5) .
C310 C313 1.538(4) .
C311 H31A 0.9800 .
C311 H31B 0.9800 .
C311 H31C 0.9800 .
C312 H31D 0.9800 .
C312 H31E 0.9800 .
C312 H31F 0.9800 .
C313 H31G 0.9800 .
C313 H31H 0.9800 .
C313 H31I 0.9800 .
C320 C32B 1.367(10) .
C320 C321 1.448(12) .
C320 C31B 1.499(13) .
C320 C323 1.503(9) .
C320 C33B 1.643(8) .
C320 C322 1.681(11) .
C321 H32D 0.9800 .
C321 H32E 0.9800 .
C321 H32F 0.9800 .
C322 H32G 0.9800 .
C322 H32H 0.9800 .
C322 H32I 0.9800 .
C323 H32J 0.9800 .
C323 H32K 0.9800 .
C323 H32L 0.9800 .
C31B H31J 0.9800 .
C31B H31K 0.9800 .
C31B H31L 0.9800 .
C32B H32M 0.9800 .
C32B H32N 0.9800 .
C32B H32O 0.9800 .
C33B H33C 0.9800 .
C33B H33D 0.9800 .
C33B H33E 0.9800 .
C403 H40H 0.9800 .
C403 H40I 0.9800 .
C403 H40J 0.9800 .
Mn5 O52 1.8674(15) .
Mn5 O51 1.8881(16) .
Mn5 N51 1.9653(18) .
Mn5 N52 1.9921(19) .
Mn5 N85 2.2417(19) .
Mn5 O805 2.3886(19) .
Mn5 Mn8 5.3390(3) .
Mn5 Mn6 6.6856(5) .
Mn5 Mn7 6.6867(5) .
Mn6 O62 1.8599(16) .
Mn6 O61 1.8943(15) .
Mn6 N61 1.9628(19) .
Mn6 N62 1.9903(19) .
Mn6 N86 2.2009(19) .
Mn6 O806 2.394(2) .
Mn6 Mn8 5.2756(4) .
Mn6 Mn7 6.7051(5) .
Mn7 O72 1.8650(15) .
Mn7 O71 1.8860(15) .
Mn7 N71 1.9644(18) .
Mn7 N72 1.9845(18) .
Mn7 N87 2.214(2) .
Mn7 O807 2.496(2) .
Mn7 Mn8 5.2974(4) .
Mn8 C86 1.995(2) .
Mn8 C86 1.995(2) 2_577
Mn8 C87 2.003(2) .
Mn8 C87 2.003(2) 2_577
Mn8 C85 2.017(2) .
Mn8 C85 2.017(2) 2_577
O51 C45 1.308(3) .
O52 C501 1.309(3) .
O61 C47 1.309(3) .
O62 C601 1.315(3) .
O71 C49 1.316(3) .
O72 C701 1.319(3) .
O805 C805 1.352(4) .
O805 H80O 0.820(18) .
O806 C806 1.407(4) .
O806 H81O 0.899(19) .
O807 C807 1.392(4) .
O807 H82O 0.804(19) .
N51 C51 1.298(3) .
N51 C53 1.478(3) .
N52 C57 1.284(3) .
N52 C54 1.506(3) .
N61 C61 1.301(3) .
N61 C63 1.473(3) .
N62 C67 1.289(3) .
N62 C64 1.502(3) .
N71 C71 1.300(3) .
N71 C73 1.476(3) .
N72 C77 1.288(3) .
N72 C74 1.500(3) .
N85 C85 1.149(3) .
N86 C86 1.155(3) .
N87 C87 1.154(3) .
C45 C46 1.417(3) .
C45 C50 1.422(3) .
C46 C47 1.431(3) .
C46 C51 1.461(3) .
C47 C48 1.419(3) .
C48 C49 1.419(3) .
C48 C61 1.462(3) .
C49 C50 1.413(3) .
C50 C71 1.464(3) .
C51 C52 1.510(3) .
C52 H52A 0.9800 .
C52 H52B 0.9800 .
C52 H52C 0.9800 .
C53 C54 1.534(3) .
C53 H53A 0.9900 .
C53 H53B 0.9900 .
C54 C56 1.526(3) .
C54 C55 1.527(3) .
C55 H55A 0.9800 .
C55 H55B 0.9800 .
C55 H55C 0.9800 .
C56 H56A 0.9800 .
C56 H56B 0.9800 .
C56 H56C 0.9800 .
C57 C502 1.447(3) .
C57 H57A 0.9500 .
C61 C62 1.509(3) .
C62 H62A 0.9800 .
C62 H62B 0.9800 .
C62 H62C 0.9800 .
C63 C64 1.530(3) .
C63 H63A 0.9900 .
C63 H63B 0.9900 .
C64 C65 1.523(3) .
C64 C66 1.526(4) .
C65 H65A 0.9800 .
C65 H65B 0.9800 .
C65 H65C 0.9800 .
C66 H66A 0.9800 .
C66 H66B 0.9800 .
C66 H66C 0.9800 .
C67 C602 1.439(3) .
C67 H67A 0.9500 .
C71 C72 1.510(3) .
C72 H72A 0.9800 .
C72 H72B 0.9800 .
C72 H72C 0.9800 .
C73 C74 1.528(3) .
C73 H73A 0.9900 .
C73 H73B 0.9900 .
C74 C76 1.526(3) .
C74 C75 1.531(3) .
C75 H75A 0.9800 .
C75 H75B 0.9800 .
C75 H75C 0.9800 .
C76 H76A 0.9800 .
C76 H76B 0.9800 .
C76 H76C 0.9800 .
C77 C702 1.437(3) .
C77 H77A 0.9500 .
C501 C502 1.418(3) .
C501 C506 1.433(3) .
C502 C503 1.408(3) .
C503 C504 1.374(3) .
C503 H50A 0.9500 .
C504 C505 1.407(3) .
C504 C520 1.535(3) .
C505 C506 1.382(3) .
C505 H50B 0.9500 .
C506 C510 1.534(3) .
C510 C512 1.534(4) .
C510 C511 1.537(3) .
C510 C513 1.539(4) .
C511 H51A 0.9800 .
C511 H51B 0.9800 .
C511 H51C 0.9800 .
C512 H51D 0.9800 .
C512 H51E 0.9800 .
C512 H51F 0.9800 .
C513 H51G 0.9800 .
C513 H51H 0.9800 .
C513 H51I 0.9800 .
C520 C521 1.524(4) .
C520 C522 1.531(4) .
C520 C523 1.534(4) .
C521 H52D 0.9800 .
C521 H52E 0.9800 .
C521 H52F 0.9800 .
C522 H52G 0.9800 .
C522 H52H 0.9800 .
C522 H52I 0.9800 .
C523 H52J 0.9800 .
C523 H52K 0.9800 .
C523 H52L 0.9800 .
C601 C602 1.416(3) .
C601 C606 1.423(3) .
C602 C603 1.411(3) .
C603 C604 1.377(4) .
C603 H60A 0.9500 .
C604 C605 1.405(4) .
C604 C620 1.538(3) .
C605 C606 1.378(3) .
C605 H60B 0.9500 .
C606 C610 1.539(3) .
C610 C613 1.532(4) .
C610 C612 1.534(4) .
C610 C611 1.544(4) .
C611 H61A 0.9800 .
C611 H61B 0.9800 .
C611 H61C 0.9800 .
C612 H61D 0.9800 .
C612 H61E 0.9800 .
C612 H61F 0.9800 .
C613 H61G 0.9800 .
C613 H61H 0.9800 .
C613 H61I 0.9800 .
C620 C622 1.522(4) .
C620 C621 1.524(4) .
C620 C623 1.527(4) .
C621 H62D 0.9800 .
C621 H62E 0.9800 .
C621 H62F 0.9800 .
C622 H62G 0.9800 .
C622 H62H 0.9800 .
C622 H62I 0.9800 .
C623 H62J 0.9800 .
C623 H62K 0.9800 .
C623 H62L 0.9800 .
C701 C702 1.413(3) .
C701 C706 1.426(3) .
C702 C703 1.414(3) .
C703 C704 1.372(3) .
C703 H70A 0.9500 .
C704 C705 1.408(3) .
C704 C720 1.536(3) .
C705 C706 1.387(3) .
C705 H70B 0.9500 .
C706 C710 1.538(3) .
C710 C713 1.528(3) .
C710 C712 1.533(3) .
C710 C711 1.545(3) .
C711 H71A 0.9800 .
C711 H71B 0.9800 .
C711 H71C 0.9800 .
C712 H71D 0.9800 .
C712 H71E 0.9800 .
C712 H71F 0.9800 .
C713 H71G 0.9800 .
C713 H71H 0.9800 .
C713 H71I 0.9800 .
C720 C723 1.533(4) .
C720 C721 1.535(4) .
C720 C722 1.535(4) .
C721 H72D 0.9800 .
C721 H72E 0.9800 .
C721 H72F 0.9800 .
C722 H72G 0.9800 .
C722 H72H 0.9800 .
C722 H72I 0.9800 .
C723 H72J 0.9800 .
C723 H72K 0.9800 .
C723 H72L 0.9800 .
C805 H80A 0.9800 .
C805 H80B 0.9800 .
C805 H80C 0.9800 .
C806 H80D 0.9800 .
C806 H80E 0.9800 .
C806 H80F 0.9800 .
C807 H80G 0.9800 .
C807 H80H 0.9800 .
C807 H80I 0.9800 .
B1 C901 1.646(4) .
B1 C919 1.647(4) .
B1 C913 1.649(4) .
B1 C907 1.665(4) .
C901 C902 1.402(4) .
C901 C906 1.403(4) .
C902 C903 1.391(4) .
C902 H90A 0.9500 .
C903 C904 1.376(5) .
C903 H90B 0.9500 .
C904 C905 1.381(5) .
C904 H90C 0.9500 .
C905 C906 1.391(5) .
C905 H90D 0.9500 .
C906 H90E 0.9500 .
C907 C912 1.386(4) .
C907 C908 1.402(4) .
C908 C909 1.380(4) .
C908 H90F 0.9500 .
C909 C910 1.382(5) .
C909 H90G 0.9500 .
C910 C911 1.368(5) .
C910 H91A 0.9500 .
C911 C912 1.402(4) .
C911 H91B 0.9500 .
C912 H91C 0.9500 .
C913 C918 1.398(4) .
C913 C914 1.398(4) .
C914 C915 1.399(4) .
C914 H91D 0.9500 .
C915 C916 1.377(5) .
C915 H91E 0.9500 .
C916 C917 1.366(5) .
C916 H91F 0.9500 .
C917 C918 1.388(4) .
C917 H91G 0.9500 .
C918 H91H 0.9500 .
C919 C920 1.396(4) .
C919 C924 1.405(4) .
C920 C921 1.389(4) .
C920 H92A 0.9500 .
C921 C922 1.384(5) .
C921 H92B 0.9500 .
C922 C923 1.376(5) .
C922 H92C 0.9500 .
C923 C924 1.379(4) .
C923 H92D 0.9500 .
C924 H92E 0.9500 .
B2 C925 1.641(4) .
B2 C937 1.649(4) .
B2 C931 1.653(4) .
B2 C943 1.657(4) .
C925 C926 1.390(4) .
C925 C930 1.397(4) .
C926 C927 1.402(5) .
C926 H92F 0.9500 .
C927 C928 1.362(6) .
C927 H92G 0.9500 .
C928 C929 1.364(6) .
C928 H92H 0.9500 .
C929 C930 1.388(4) .
C929 H92I 0.9500 .
C930 H93A 0.9500 .
C931 C932 1.400(4) .
C931 C936 1.407(4) .
C932 C933 1.391(4) .
C932 H93B 0.9500 .
C933 C934 1.378(5) .
C933 H93C 0.9500 .
C934 C935 1.375(5) .
C934 H93D 0.9500 .
C935 C936 1.382(4) .
C935 H93E 0.9500 .
C936 H93F 0.9500 .
C937 C938 1.389(4) .
C937 C942 1.398(4) .
C938 C939 1.384(4) .
C938 H93G 0.9500 .
C939 C940 1.377(5) .
C939 H93H 0.9500 .
C940 C941 1.368(5) .
C940 H94A 0.9500 .
C941 C942 1.387(5) .
C941 H94B 0.9500 .
C942 H94C 0.9500 .
C943 C944 1.395(3) .
C943 C948 1.403(4) .
C944 C945 1.392(3) .
C944 H94D 0.9500 .
C945 C946 1.363(4) .
C945 H94E 0.9500 .
C946 C947 1.383(4) .
C946 H94F 0.9500 .
C947 C948 1.391(4) .
C947 H94G 0.9500 .
C948 H94H 0.9500 .
B3 C955 1.644(4) .
B3 C961 1.645(4) .
B3 C949 1.645(4) .
B3 C967 1.649(4) .
C949 C954 1.402(4) .
C949 C950 1.407(4) .
C950 C951 1.388(4) .
C950 H95A 0.9500 .
C951 C952 1.385(5) .
C951 H95B 0.9500 .
C952 C953 1.384(5) .
C952 H95C 0.9500 .
C953 C954 1.390(4) .
C953 H95D 0.9500 .
C954 H95E 0.9500 .
C955 C960 1.391(4) .
C955 C956 1.407(4) .
C956 C957 1.375(4) .
C956 H95F 0.9500 .
C957 C958 1.374(5) .
C957 H95G 0.9500 .
C958 C959 1.382(5) .
C958 H95H 0.9500 .
C959 C960 1.387(4) .
C959 H95I 0.9500 .
C960 H96A 0.9500 .
C961 C966 1.400(4) .
C961 C962 1.402(4) .
C962 C963 1.391(4) .
C962 H96B 0.9500 .
C963 C964 1.384(5) .
C963 H96C 0.9500 .
C964 C965 1.370(5) .
C964 H96D 0.9500 .
C965 C966 1.385(4) .
C965 H96E 0.9500 .
C966 H96F 0.9500 .
C967 C972 1.399(4) .
C967 C968 1.402(4) .
C968 C969 1.397(4) .
C968 H96G 0.9500 .
C969 C970 1.371(5) .
C969 H96H 0.9500 .
C970 C971 1.387(5) .
C970 H97A 0.9500 .
C971 C972 1.387(4) .
C971 H97B 0.9500 .
C972 H97C 0.9500 .
C1M O1M 1.394(5) .
C1BM O1M 1.640(13) .
O2M C2M 1.438(5) .
O3M C3MB 1.414(11) .
O3M C3M 1.489(13) .
O4M C4M 1.403(6) .
O4MB C4M 1.656(9) .
O5M C5M 1.633(9) .
O5MB C5M 1.545(10) .
